data_4336689
loop_
_publ_author_name
'Micha\/l J. Koby\/lka'
'Katarzyna \'Slepokura'
'Maria Acebr\'on Rodicio'
'Marta Paluch'
'Jerzy Lisowski'

_publ_contact_author_address
;
Department of Chemistry, 
University of Wroclaw, 
14 F. Joliot-Curie
50-383 Wroclaw,
Poland
;
_publ_contact_author_email jerzy.lisowski@chem.uni.wroc.pl
_publ_contact_author_fax '+48 71 3282348'
_publ_contact_author_name 'Jerzy Lisowski'
_publ_contact_author_phone '+48 71 3757252'
_publ_section_title
;
 Incorporation of Trinuclear Lanthanide(III) Hydroxo Bridged Clusters in
 Macrocyclic Frameworks
;
_journal_name_full 'Inorganic Chemistry'
_journal_page_first 12893
_journal_page_last 12903
_journal_paper_doi 10.1021/ic400508y
_journal_volume 52
_journal_year 2013
_chemical_absolute_configuration rmad
_chemical_formula_sum 'C113.6 H198.8 N20 O44.8 Sm6'
_chemical_formula_weight 3463.83
_chemical_name_systematic
; 
 ? 
;
_space_group_IT_number 5
_symmetry_cell_setting monoclinic
_symmetry_space_group_name_Hall 'C 2y'
_symmetry_space_group_name_H-M 'C 1 2 1'
_atom_sites_solution_hydrogens geom
_atom_sites_solution_primary direct
_atom_sites_solution_secondary difmap
_audit_creation_method SHELXL-97
_cell_angle_alpha 90.00
_cell_angle_beta 109.29(3)
_cell_angle_gamma 90.00
_cell_formula_units_Z 2
_cell_length_a 16.546(4)
_cell_length_b 20.898(4)
_cell_length_c 22.017(4)
_cell_measurement_reflns_used 27294
_cell_measurement_temperature 100(2)
_cell_measurement_theta_max 38.51
_cell_measurement_theta_min 4.68
_cell_volume 7186(3)
_computing_cell_refinement
;
CrysAlis RED, Oxford Diffraction Ltd.,
Version 1.171.33.42 (release 29-05-2009 CrysAlis171 .NET)
(compiled May 29 2009,17:40:42)
;
_computing_data_collection
;
CrysAlis CCD, Oxford Diffraction Ltd.,
Version 1.171.33.42 (release 29-05-2009 CrysAlis171 .NET)
(compiled May 29 2009,17:40:42)
;
_computing_data_reduction
;
CrysAlis RED, Oxford Diffraction Ltd.,
Version 1.171.33.42 (release 29-05-2009 CrysAlis171 .NET)
(compiled May 29 2009,17:40:42)
;
_computing_structure_refinement 'SHELXL-97 (Sheldrick, 2008)'
_computing_structure_solution 'SHELXS-97 (Sheldrick, 2008)'
_diffrn_ambient_temperature 100(2)
_diffrn_measured_fraction_theta_full 0.995
_diffrn_measured_fraction_theta_max 0.995
_diffrn_measurement_device_type
;
Xcalibur PX kappa-geometry diffractometer with an Onyx CCD camera
;
_diffrn_measurement_method 'omega and phi scan'
_diffrn_radiation_monochromator graphite
_diffrn_radiation_source 'Enhance (Mo) x-ray Source'
_diffrn_radiation_type MoK\a
_diffrn_radiation_wavelength 0.71073
_diffrn_reflns_av_R_equivalents 0.0281
_diffrn_reflns_av_sigmaI/netI 0.0376
_diffrn_reflns_limit_h_max 22
_diffrn_reflns_limit_h_min -20
_diffrn_reflns_limit_k_max 28
_diffrn_reflns_limit_k_min -25
_diffrn_reflns_limit_l_max 30
_diffrn_reflns_limit_l_min -30
_diffrn_reflns_number 40586
_diffrn_reflns_theta_full 29.00
_diffrn_reflns_theta_max 29.00
_diffrn_reflns_theta_min 4.69
_exptl_absorpt_coefficient_mu 2.496
_exptl_absorpt_correction_T_max 1.000
_exptl_absorpt_correction_T_min 0.826
_exptl_absorpt_correction_type multi-scan
_exptl_absorpt_process_details
;
CrysAlis RED, Oxford Diffraction Ltd.,
Version 1.171.33.42 (release 29-05-2009 CrysAlis171 .NET)
(compiled May 29 2009,17:40:42)
empirical absorption correction using spherical harmonics,
implemented in SCALE3 ABSPACK scaling algorithm.
;
_exptl_crystal_colour yellowish
_exptl_crystal_density_diffrn 1.601
_exptl_crystal_description block
_exptl_crystal_F_000 3502
_exptl_crystal_size_max 0.36
_exptl_crystal_size_mid 0.27
_exptl_crystal_size_min 0.22
_refine_diff_density_max 1.281
_refine_diff_density_min -0.978
_refine_diff_density_rms 0.129
_refine_ls_abs_structure_details 'Flack H D (1983), Acta Cryst. A39, 876-881'
_refine_ls_abs_structure_Flack 0.018(12)
_refine_ls_extinction_method none
_refine_ls_goodness_of_fit_ref 1.077
_refine_ls_hydrogen_treatment constr
_refine_ls_matrix_type full
_refine_ls_number_parameters 817
_refine_ls_number_reflns 16730
_refine_ls_number_restraints 538
_refine_ls_restrained_S_all 1.075
_refine_ls_R_factor_all 0.0495
_refine_ls_R_factor_gt 0.0420
_refine_ls_shift/su_max 0.002
_refine_ls_shift/su_mean 0.000
_refine_ls_structure_factor_coef Fsqd
_refine_ls_weighting_details 'calc w=1/[\s^2^(Fo^2^)+(0.0691P)^2^+6.0551P] where P=(Fo^2^+2Fc^2^)/3'
_refine_ls_weighting_scheme calc
_refine_ls_wR_factor_gt 0.1077
_refine_ls_wR_factor_ref 0.1104
_reflns_number_gt 14916
_reflns_number_total 16730
_reflns_threshold_expression >2sigma(I)
_cod_data_source_file ic400508y_si_002_5.cif
_cod_data_source_block 9
_cod_original_sg_symbol_H-M 'C 2'
_cod_original_formula_sum 'C113.60 H198.80 N20 O44.80 Sm6'
_cod_database_code 4336689

loop_
_symmetry_equiv_pos_as_xyz
'x, y, z'
'-x, y, -z'
'x+1/2, y+1/2, z'
'-x+1/2, y+1/2, -z'

loop_
_atom_site_label
_atom_site_type_symbol
_atom_site_fract_x
_atom_site_fract_y
_atom_site_fract_z
_atom_site_U_iso_or_equiv
_atom_site_adp_type
_atom_site_occupancy
_atom_site_symmetry_multiplicity
_atom_site_calc_flag
_atom_site_refinement_flags
_atom_site_disorder_assembly
_atom_site_disorder_group
Sm1A Sm 0.606546(17) 0.63968(4) 1.056558(12) 0.02357(7) Uani 1 1 d . . .
Sm2A Sm 0.5000 0.48996(5) 1.0000 0.02944(10) Uani 1 2 d S . .
O1A O 0.5000 0.7177(3) 1.0000 0.0273(12) Uani 1 2 d S . .
O2A O 0.6375(3) 0.5249(2) 1.07237(19) 0.0303(9) Uani 1 1 d . B .
O3A O 0.5288(3) 0.5894(2) 0.95614(17) 0.0252(8) Uani 1 1 d . . .
H3AO H 0.5525 0.5894 0.9198 0.030 Uiso 1 1 calc R . .
N1A N 0.6698(3) 0.7471(3) 1.0961(2) 0.0292(10) Uani 1 1 d . B .
H1A H 0.6758 0.7679 1.0605 0.035 Uiso 1 1 calc R . .
N2A N 0.7650(3) 0.6351(3) 1.1244(2) 0.0303(10) Uani 1 1 d . B .
H2A H 0.7687 0.6220 1.1656 0.036 Uiso 1 1 calc R . .
N3A N 0.5774(5) 0.3878(3) 1.0510(3) 0.0425(14) Uani 1 1 d . . .
H3A H 0.6222 0.3817 1.0349 0.051 Uiso 1 1 calc R B .
C1A C 0.5000 0.7835(4) 1.0000 0.0218(14) Uani 1 2 d S . .
C2A C 0.5469(4) 0.8187(3) 1.0552(3) 0.0297(12) Uani 1 1 d . B .
C3A C 0.5450(5) 0.8846(3) 1.0533(3) 0.0382(15) Uani 1 1 d . . .
H3A1 H 0.5765 0.9078 1.0908 0.046 Uiso 1 1 calc R B .
C4A C 0.5000 0.9177(4) 1.0000 0.045(2) Uani 1 2 d S . .
C5A C 0.5000 0.9913(4) 1.0000 0.072(4) Uani 1 2 d SD . .
C6A C 0.4668(9) 1.0285(7) 1.0466(5) 0.061(4) Uiso 0.50 1 d PD B .
H6A1 H 0.4454 0.9985 1.0719 0.092 Uiso 0.50 1 calc PR . .
H6A2 H 0.4203 1.0570 1.0222 0.092 Uiso 0.50 1 calc PR . .
H6A3 H 0.5135 1.0540 1.0755 0.092 Uiso 0.50 1 calc PR . .
C7A C 0.5965(3) 1.0046(10) 1.0204(7) 0.090(7) Uiso 0.50 1 d PD B .
H7A1 H 0.6208 0.9821 0.9914 0.135 Uiso 0.50 1 calc PR . .
H7A2 H 0.6242 0.9895 1.0646 0.135 Uiso 0.50 1 calc PR . .
H7A3 H 0.6060 1.0507 1.0183 0.135 Uiso 0.50 1 calc PR . .
C8A C 0.4606(9) 1.0228(7) 0.9340(3) 0.055(4) Uiso 0.50 1 d PD B .
H8A1 H 0.4833 1.0023 0.9029 0.082 Uiso 0.50 1 calc PR . .
H8A2 H 0.4752 1.0684 0.9371 0.082 Uiso 0.50 1 calc PR . .
H8A3 H 0.3983 1.0178 0.9196 0.082 Uiso 0.50 1 calc PR . .
C9A C 0.6030(4) 0.7836(3) 1.1135(3) 0.0309(12) Uani 1 1 d . . .
H9A1 H 0.6306 0.8144 1.1483 0.037 Uiso 1 1 calc R B .
H9A2 H 0.5679 0.7537 1.1293 0.037 Uiso 1 1 calc R . .
C10A C 0.7569(4) 0.7481(3) 1.1464(3) 0.0305(12) Uani 1 1 d . . .
H10A H 0.7503 0.7373 1.1887 0.037 Uiso 1 1 calc R B .
C11A C 0.7991(4) 0.8136(4) 1.1522(3) 0.0394(15) Uani 1 1 d . B .
H11A H 0.7641 0.8452 1.1660 0.047 Uiso 1 1 calc R . .
H11B H 0.8007 0.8269 1.1095 0.047 Uiso 1 1 calc R . .
C12A C 0.8911(5) 0.8137(4) 1.2008(4) 0.053(2) Uani 1 1 d . . .
H12A H 0.9175 0.8562 1.2005 0.064 Uiso 1 1 calc R B .
H12B H 0.8891 0.8060 1.2447 0.064 Uiso 1 1 calc R . .
C13A C 0.9453(5) 0.7621(5) 1.1838(4) 0.057(2) Uani 1 1 d . B .
H13A H 1.0025 0.7604 1.2173 0.068 Uiso 1 1 calc R . .
H13B H 0.9530 0.7725 1.1422 0.068 Uiso 1 1 calc R . .
C14A C 0.9006(4) 0.6965(4) 1.1791(3) 0.0433(16) Uani 1 1 d . . .
H14A H 0.9352 0.6636 1.1666 0.052 Uiso 1 1 calc R B .
H14B H 0.8978 0.6848 1.2219 0.052 Uiso 1 1 calc R . .
C15A C 0.8101(4) 0.6966(3) 1.1302(3) 0.0326(13) Uani 1 1 d . B .
H15A H 0.8148 0.7070 1.0871 0.039 Uiso 1 1 calc R . .
C16A C 0.8017(4) 0.5824(4) 1.0944(3) 0.0345(14) Uani 1 1 d . . .
H16A H 0.7730 0.5826 1.0472 0.041 Uiso 1 1 calc R B .
H16B H 0.8636 0.5902 1.1032 0.041 Uiso 1 1 calc R . .
C17A C 0.7894(4) 0.5192(4) 1.1209(3) 0.0365(14) Uani 1 1 d . B .
C18A C 0.8616(5) 0.4856(4) 1.1598(3) 0.0477(18) Uani 1 1 d . . .
H18A H 0.9165 0.5044 1.1678 0.057 Uiso 1 1 calc R B .
C19A C 0.8569(6) 0.4276(5) 1.1864(4) 0.062(3) Uani 1 1 d . A .
C20A C 0.7757(5) 0.4018(4) 1.1732(3) 0.050(2) Uani 1 1 d . . .
H20A H 0.7699 0.3612 1.1908 0.060 Uiso 1 1 calc R B .
C21A C 0.7023(5) 0.4333(3) 1.1350(3) 0.0370(14) Uani 1 1 d . B .
C22A C 0.7088(4) 0.4934(3) 1.1091(3) 0.0291(12) Uani 1 1 d . . .
C23A C 0.9379(5) 0.3974(4) 1.2331(4) 0.079(3) Uani 1 1 d D . .
C24A C 0.9328(10) 0.3778(7) 1.2985(5) 0.063(4) Uiso 0.560(12) 1 d PDU A 1
H24A H 0.9867 0.3574 1.3240 0.095 Uiso 0.560(12) 1 calc PR A 1
H24B H 0.8855 0.3476 1.2924 0.095 Uiso 0.560(12) 1 calc PR A 1
H24C H 0.9230 0.4158 1.3212 0.095 Uiso 0.560(12) 1 calc PR A 1
C25A C 0.9506(13) 0.3357(6) 1.1999(8) 0.094(6) Uiso 0.560(12) 1 d PDU A 1
H25A H 1.0019 0.3135 1.2272 0.141 Uiso 0.560(12) 1 calc PR A 1
H25B H 0.9575 0.3462 1.1585 0.141 Uiso 0.560(12) 1 calc PR A 1
H25C H 0.9006 0.3080 1.1927 0.141 Uiso 0.560(12) 1 calc PR A 1
C26A C 1.0206(10) 0.4360(9) 1.2465(8) 0.101(6) Uiso 0.560(12) 1 d PDU A 1
H26A H 1.0685 0.4119 1.2758 0.152 Uiso 0.560(12) 1 calc PR A 1
H26B H 1.0148 0.4770 1.2662 0.152 Uiso 0.560(12) 1 calc PR A 1
H26C H 1.0315 0.4437 1.2059 0.152 Uiso 0.560(12) 1 calc PR A 1
C24Q C 0.9120(13) 0.3374(7) 1.2620(10) 0.077(5) Uiso 0.440(12) 1 d PDU A 2
H24D H 0.9633 0.3162 1.2905 0.116 Uiso 0.440(12) 1 calc PR A 2
H24E H 0.8812 0.3080 1.2274 0.116 Uiso 0.440(12) 1 calc PR A 2
H24F H 0.8747 0.3495 1.2867 0.116 Uiso 0.440(12) 1 calc PR A 2
C25Q C 1.0114(11) 0.3775(10) 1.2096(11) 0.086(6) Uiso 0.440(12) 1 d PDU A 2
H25D H 1.0580 0.3594 1.2455 0.129 Uiso 0.440(12) 1 calc PR A 2
H25E H 1.0324 0.4151 1.1926 0.129 Uiso 0.440(12) 1 calc PR A 2
H25F H 0.9910 0.3454 1.1756 0.129 Uiso 0.440(12) 1 calc PR A 2
C26Q C 0.9763(15) 0.4436(9) 1.2894(9) 0.097(6) Uiso 0.440(12) 1 d PDU A 2
H26D H 1.0296 0.4256 1.3187 0.145 Uiso 0.440(12) 1 calc PR A 2
H26E H 0.9355 0.4498 1.3126 0.145 Uiso 0.440(12) 1 calc PR A 2
H26F H 0.9882 0.4848 1.2728 0.145 Uiso 0.440(12) 1 calc PR A 2
C27A C 0.6167(5) 0.4009(3) 1.1218(3) 0.0456(17) Uani 1 1 d . B .
H27A H 0.6244 0.3602 1.1460 0.055 Uiso 1 1 calc R . .
H27B H 0.5782 0.4288 1.1363 0.055 Uiso 1 1 calc R . .
C28A C 0.5242(6) 0.3292(3) 1.0360(4) 0.0504(19) Uani 1 1 d . . .
H28A H 0.4817 0.3310 1.0595 0.060 Uiso 1 1 calc R . .
C29A C 0.5767(8) 0.2673(4) 1.0551(5) 0.078(3) Uani 1 1 d . . .
H29A H 0.6209 0.2667 1.0339 0.093 Uiso 1 1 calc R B .
H29B H 0.6067 0.2678 1.1022 0.093 Uiso 1 1 calc R . .
C30A C 0.5245(9) 0.2070(4) 1.0377(5) 0.085(3) Uani 1 1 d . . .
H30A H 0.4827 0.2052 1.0611 0.102 Uiso 1 1 calc R . .
H30B H 0.5623 0.1692 1.0499 0.102 Uiso 1 1 calc R . .
N4A N 0.6888(10) 0.6714(4) 0.9303(4) 0.217(19) Uiso 0.65(2) 1 d PD B 1
O4A O 0.6812(3) 0.6774(3) 0.98438(18) 0.0437(12) Uani 0.65(2) 1 d PD B 1
O5A O 0.6975(9) 0.7207(5) 0.9012(4) 0.077(4) Uiso 0.65(2) 1 d PD B 1
O6A O 0.6686(14) 0.6199(5) 0.9008(5) 0.108(5) Uiso 0.65(2) 1 d PD B 1
N4Q N 0.6808(5) 0.6750(4) 0.9277(2) 0.015(3) Uiso 0.35(2) 1 d PD B 2
O4Q O 0.6812(3) 0.6774(3) 0.98438(18) 0.0437(12) Uani 0.35(2) 1 d PD B 2
O5Q O 0.7405(9) 0.7012(8) 0.9146(5) 0.052(6) Uiso 0.35(2) 1 d PD B 2
O6Q O 0.6343(10) 0.6355(8) 0.8895(4) 0.049(5) Uiso 0.35(2) 1 d PD B 2
O1WA O 0.6012(3) 0.6346(2) 1.16582(18) 0.0327(9) Uani 1 1 d . B .
O2WA O 0.4302(8) 0.4581(5) 1.0745(5) 0.030(2) Uiso 0.57(3) 1 d P C 1
O1MA O 0.4066(10) 0.4560(8) 1.0666(8) 0.046(4) Uiso 0.43(3) 1 d PD C 2
H1MA H 0.4376 0.4677 1.1034 0.055 Uiso 0.43(3) 1 calc PR C 2
C1MA C 0.3257(9) 0.4669(9) 1.0598(9) 0.047(6) Uiso 0.43(3) 1 d PD C 2
H1M1 H 0.3069 0.5063 1.0351 0.071 Uiso 0.43(3) 1 calc PR C 2
H1M2 H 0.3194 0.4715 1.1023 0.071 Uiso 0.43(3) 1 calc PR C 2
H1M3 H 0.2907 0.4309 1.0370 0.071 Uiso 0.43(3) 1 calc PR C 2
Sm1B Sm 0.936258(19) 0.90262(4) 0.552118(13) 0.02761(7) Uani 1 1 d . . .
Sm2B Sm 1.0000 0.75393(5) 0.5000 0.03246(10) Uani 1 2 d S . .
O1B O 1.0000 0.9800(3) 0.5000 0.0371(15) Uani 1 2 d S . .
O2B O 0.9161(3) 0.7890(2) 0.5664(2) 0.0312(9) Uani 1 1 d . E .
O3B O 0.9367(3) 0.8531(2) 0.45305(19) 0.0284(8) Uani 1 1 d . . .
H3BO H 0.8836 0.8530 0.4145 0.034 Uiso 1 1 calc R . .
N1B N 0.8817(4) 1.0103(3) 0.5771(3) 0.0405(13) Uani 1 1 d . E .
H1B H 0.9275 1.0321 0.6058 0.049 Uiso 1 1 calc R . .
N2B N 0.8556(3) 0.8952(3) 0.6313(2) 0.0290(10) Uani 1 1 d . E .
H2B H 0.8026 0.8774 0.6091 0.035 Uiso 1 1 calc R . .
N3B N 0.9400(4) 0.6518(3) 0.5320(3) 0.0405(14) Uani 1 1 d . . .
H3B H 0.9677 0.6467 0.5760 0.049 Uiso 1 1 calc R E .
C1B C 1.0000 1.0458(5) 0.5000 0.058(2) Uani 1 2 d SU . .
C2B C 0.9288(8) 1.0803(4) 0.5053(4) 0.066(2) Uani 1 1 d U E .
C3B C 0.9352(9) 1.1477(4) 0.5072(5) 0.078(2) Uani 1 1 d U . .
H3B1 H 0.8900 1.1713 0.5141 0.093 Uiso 1 1 calc R E .
C4B C 1.0000 1.1796(7) 0.5000 0.085(3) Uani 1 2 d SU . .
C5B C 1.0000 1.2530(7) 0.5000 0.098(3) Uani 1 2 d SDU . .
C6B C 1.0274(15) 1.2859(13) 0.4479(8) 0.116(6) Uiso 0.50 1 d PDU E .
H6B1 H 1.0221 1.2557 0.4126 0.174 Uiso 0.50 1 calc PR . .
H6B2 H 1.0871 1.2998 0.4662 0.174 Uiso 0.50 1 calc PR . .
H6B3 H 0.9907 1.3231 0.4313 0.174 Uiso 0.50 1 calc PR . .
C7B C 1.0470(13) 1.2873(12) 0.5631(6) 0.097(5) Uiso 0.50 1 d PDU E .
H7B1 H 1.1069 1.2941 0.5664 0.146 Uiso 0.50 1 calc PR . .
H7B2 H 1.0445 1.2611 0.5994 0.146 Uiso 0.50 1 calc PR . .
H7B3 H 1.0196 1.3287 0.5640 0.146 Uiso 0.50 1 calc PR . .
C8B C 0.9048(4) 1.2681(14) 0.4846(11) 0.134(6) Uiso 0.50 1 d PDU E .
H8B1 H 0.8706 1.2387 0.4513 0.201 Uiso 0.50 1 calc PR . .
H8B2 H 0.8936 1.3122 0.4690 0.201 Uiso 0.50 1 calc PR . .
H8B3 H 0.8892 1.2631 0.5236 0.201 Uiso 0.50 1 calc PR . .
C9B C 0.8545(7) 1.0461(4) 0.5134(4) 0.060(3) Uani 1 1 d . . .
H9B1 H 0.8311 1.0156 0.4775 0.072 Uiso 1 1 calc R E .
H9B2 H 0.8089 1.0773 0.5123 0.072 Uiso 1 1 calc R . .
C10B C 0.8122(5) 1.0055(3) 0.6063(3) 0.0389(16) Uani 1 1 d . . .
H10B H 0.7584 0.9909 0.5725 0.047 Uiso 1 1 calc R E .
C11B C 0.7953(5) 1.0702(4) 0.6335(3) 0.0455(18) Uani 1 1 d . E .
H11C H 0.7753 1.1017 0.5980 0.055 Uiso 1 1 calc R . .
H11D H 0.8493 1.0865 0.6646 0.055 Uiso 1 1 calc R . .
C12B C 0.7272(5) 1.0638(4) 0.6674(3) 0.0448(17) Uani 1 1 d . . .
H12C H 0.7200 1.1055 0.6864 0.054 Uiso 1 1 calc R E .
H12D H 0.6715 1.0517 0.6355 0.054 Uiso 1 1 calc R . .
C13B C 0.7546(4) 1.0130(3) 0.7203(3) 0.0338(13) Uani 1 1 d . E .
H13C H 0.7093 1.0077 0.7401 0.041 Uiso 1 1 calc R . .
H13D H 0.8077 1.0269 0.7543 0.041 Uiso 1 1 calc R . .
C14B C 0.7703(4) 0.9487(3) 0.6914(3) 0.0356(13) Uani 1 1 d . . .
H14C H 0.7889 0.9162 0.7259 0.043 Uiso 1 1 calc R E .
H14D H 0.7162 0.9338 0.6593 0.043 Uiso 1 1 calc R . .
C15B C 0.8386(4) 0.9559(3) 0.6591(3) 0.0288(12) Uani 1 1 d . E .
H15B H 0.8929 0.9704 0.6923 0.035 Uiso 1 1 calc R . .
C16B C 0.9022(4) 0.8477(3) 0.6797(3) 0.0295(12) Uani 1 1 d . . .
H16C H 0.8945 0.8576 0.7214 0.035 Uiso 1 1 calc R E .
H16D H 0.9641 0.8501 0.6857 0.035 Uiso 1 1 calc R . .
C17B C 0.8701(4) 0.7810(3) 0.6590(3) 0.0302(12) Uani 1 1 d . E .
C18B C 0.8290(4) 0.7462(3) 0.6945(3) 0.0379(14) Uani 1 1 d . . .
H18B H 0.8236 0.7654 0.7321 0.046 Uiso 1 1 calc R E .
C19B C 0.7963(5) 0.6866(4) 0.6786(3) 0.0455(17) Uani 1 1 d . D .
C20B C 0.8030(6) 0.6615(4) 0.6205(3) 0.0481(19) Uani 1 1 d . . .
H20B H 0.7802 0.6202 0.6068 0.058 Uiso 1 1 calc R E .
C21B C 0.8416(5) 0.6952(4) 0.5828(3) 0.0394(15) Uani 1 1 d . E .
C22B C 0.8762(4) 0.7554(3) 0.6025(3) 0.0264(11) Uani 1 1 d . . .
C23B C 0.7556(5) 0.6487(3) 0.7194(3) 0.069(3) Uani 1 1 d D . .
C24B C 0.8239(6) 0.6308(7) 0.7832(5) 0.081(5) Uiso 0.74(2) 1 d PD D 1
H24G H 0.7975 0.6061 0.8095 0.121 Uiso 0.74(2) 1 calc PR D 1
H24H H 0.8494 0.6698 0.8062 0.121 Uiso 0.74(2) 1 calc PR D 1
H24I H 0.8685 0.6050 0.7747 0.121 Uiso 0.74(2) 1 calc PR D 1
C25B C 0.7113(8) 0.5863(5) 0.6903(6) 0.079(5) Uiso 0.74(2) 1 d PD D 1
H25G H 0.6667 0.5954 0.6491 0.119 Uiso 0.74(2) 1 calc PR D 1
H25H H 0.6853 0.5667 0.7198 0.119 Uiso 0.74(2) 1 calc PR D 1
H25I H 0.7534 0.5568 0.6833 0.119 Uiso 0.74(2) 1 calc PR D 1
C26B C 0.6887(7) 0.6886(6) 0.7365(6) 0.079(5) Uiso 0.74(2) 1 d PD D 1
H26G H 0.6421 0.6997 0.6971 0.119 Uiso 0.74(2) 1 calc PR D 1
H26H H 0.7154 0.7279 0.7584 0.119 Uiso 0.74(2) 1 calc PR D 1
H26I H 0.6658 0.6639 0.7650 0.119 Uiso 0.74(2) 1 calc PR D 1
C24E C 0.744(2) 0.6836(17) 0.7768(12) 0.095(16) Uiso 0.26(2) 1 d PD D 2
H24J H 0.6997 0.7168 0.7613 0.143 Uiso 0.26(2) 1 calc PR D 2
H24K H 0.7978 0.7035 0.8024 0.143 Uiso 0.26(2) 1 calc PR D 2
H24L H 0.7256 0.6530 0.8036 0.143 Uiso 0.26(2) 1 calc PR D 2
C25E C 0.8193(19) 0.5944(12) 0.7473(18) 0.107(19) Uiso 0.26(2) 1 d PD D 2
H25J H 0.8329 0.5728 0.7125 0.160 Uiso 0.26(2) 1 calc PR D 2
H25K H 0.7938 0.5637 0.7694 0.160 Uiso 0.26(2) 1 calc PR D 2
H25L H 0.8718 0.6121 0.7780 0.160 Uiso 0.26(2) 1 calc PR D 2
C26E C 0.6699(12) 0.6167(15) 0.6837(14) 0.065(11) Uiso 0.26(2) 1 d PD D 2
H26J H 0.6316 0.6479 0.6550 0.098 Uiso 0.26(2) 1 calc PR D 2
H26K H 0.6439 0.6010 0.7148 0.098 Uiso 0.26(2) 1 calc PR D 2
H26L H 0.6794 0.5807 0.6583 0.098 Uiso 0.26(2) 1 calc PR D 2
C27B C 0.8490(5) 0.6639(4) 0.5236(3) 0.0422(16) Uani 1 1 d . E .
H27C H 0.8171 0.6229 0.5157 0.051 Uiso 1 1 calc R . .
H27D H 0.8237 0.6920 0.4859 0.051 Uiso 1 1 calc R . .
C28B C 0.9546(5) 0.5926(3) 0.5015(3) 0.0459(17) Uani 1 1 d . . .
H28B H 0.9147 0.5933 0.4561 0.055 Uiso 1 1 calc R . .
C29B C 0.9360(7) 0.5320(4) 0.5321(5) 0.068(3) Uani 1 1 d . . .
H29C H 0.8748 0.5317 0.5288 0.082 Uiso 1 1 calc R E .
H29D H 0.9705 0.5320 0.5784 0.082 Uiso 1 1 calc R . .
C30B C 0.9562(7) 0.4700(4) 0.5003(5) 0.084(4) Uani 1 1 d . . .
H30C H 0.9472 0.4321 0.5244 0.100 Uiso 1 1 calc R . .
H30D H 0.9162 0.4667 0.4556 0.100 Uiso 1 1 calc R . .
N4B N 0.7244(4) 0.8803(4) 0.4688(3) 0.0792(18) Uani 0.67(2) 1 d PDU E 1
O4B O 0.7914(6) 0.9124(6) 0.4867(5) 0.069(2) Uiso 0.67(2) 1 d PDU E 1
O5B O 0.7069(8) 0.8461(8) 0.5090(5) 0.098(4) Uiso 0.67(2) 1 d PDU E 1
O6B O 0.6703(7) 0.8899(8) 0.4149(4) 0.098(4) Uiso 0.67(2) 1 d PDU E 1
N4E N 0.7244(4) 0.8803(4) 0.4688(3) 0.0792(18) Uani 0.33(2) 1 d PD E 2
O4E O 0.7973(9) 0.9035(15) 0.4807(9) 0.073(3) Uiso 0.33(2) 1 d PDU E 2
O5E O 0.6907(13) 0.8818(19) 0.5116(8) 0.099(5) Uiso 0.33(2) 1 d PDU E 2
O6E O 0.6813(11) 0.8656(15) 0.4127(5) 0.075(5) Uiso 0.33(2) 1 d PDU E 2
N5B N 0.8402(4) 0.7359(4) 0.3630(2) 0.027(2) Uiso 0.511(12) 1 d PD F 1
O7B O 0.9101(5) 0.7126(5) 0.3959(3) 0.054(3) Uiso 0.511(12) 1 d PD F 1
O8B O 0.7982(6) 0.7668(5) 0.3907(4) 0.060(3) Uiso 0.511(12) 1 d PD F 1
O9B O 0.8084(4) 0.7241(3) 0.3046(2) 0.0713(19) Uani 0.511(12) 1 d PD F 1
N5E N 0.8772(4) 0.7143(5) 0.3487(3) 0.049(3) Uiso 0.489(12) 1 d PD F 2
O7E O 0.8825(7) 0.7237(7) 0.4058(3) 0.059(4) Uiso 0.489(12) 1 d PD F 2
O8E O 0.9342(7) 0.6821(7) 0.3379(6) 0.086(5) Uiso 0.489(12) 1 d PD F 2
O9E O 0.8084(4) 0.7241(3) 0.3046(2) 0.0713(19) Uani 0.489(12) 1 d PD F 2
O1WB O 1.0506(3) 0.9385(3) 0.6491(2) 0.0418(11) Uani 1 1 d . E .
N6 N 0.4757(4) 0.5276(2) 1.22399(19) 0.0452(14) Uani 1 1 d D . .
O10 O 0.5012(4) 0.5665(3) 1.2690(2) 0.0709(19) Uani 1 1 d D . .
O11 O 0.4975(3) 0.5348(3) 1.1755(2) 0.0471(12) Uani 1 1 d D . .
O12 O 0.4349(4) 0.4792(3) 1.2294(3) 0.0666(17) Uani 1 1 d D . .
O2M O 0.6294(6) 0.7162(4) 0.2670(3) 0.088(2) Uani 1 1 d D . .
H2M H 0.6749 0.6949 0.2810 0.132 Uiso 1 1 calc R . .
C2M C 0.5967(9) 0.7244(6) 0.3135(5) 0.092(4) Uani 1 1 d D . .
H2M4 H 0.5425 0.7011 0.3032 0.137 Uiso 1 1 calc R . .
H2M5 H 0.5865 0.7701 0.3179 0.137 Uiso 1 1 calc R . .
H2M6 H 0.6369 0.7082 0.3541 0.137 Uiso 1 1 calc R . .
O3M O 1.2098(6) 0.9180(5) 0.6550(4) 0.065(3) Uiso 0.67(2) 1 d PD . .
H3M H 1.2185 0.8926 0.6283 0.098 Uiso 0.67(2) 1 calc PR . .
C3M C 1.2525(10) 0.8987(9) 0.7137(6) 0.078(5) Uiso 0.67(2) 1 d PD . .
H3M4 H 1.2788 0.8571 0.7119 0.117 Uiso 0.67(2) 1 calc PR . .
H3M5 H 1.2131 0.8946 0.7385 0.117 Uiso 0.67(2) 1 calc PR . .
H3M6 H 1.2972 0.9299 0.7346 0.117 Uiso 0.67(2) 1 calc PR . .
O4M O 0.7574(9) 0.8283(8) 0.9841(7) 0.100(6) Uiso 0.66(2) 1 d PD . .
H4M H 0.7606 0.8066 0.9528 0.150 Uiso 0.66(2) 1 calc PR . .
C4M C 0.6772(10) 0.8449(13) 0.9736(11) 0.113(8) Uiso 0.66(2) 1 d PD . .
H4M4 H 0.6742 0.8737 1.0079 0.169 Uiso 0.66(2) 1 calc PR . .
H4M5 H 0.6429 0.8065 0.9732 0.169 Uiso 0.66(2) 1 calc PR . .
H4M6 H 0.6549 0.8667 0.9320 0.169 Uiso 0.66(2) 1 calc PR . .

loop_
_atom_site_aniso_label
_atom_site_aniso_U_11
_atom_site_aniso_U_22
_atom_site_aniso_U_33
_atom_site_aniso_U_23
_atom_site_aniso_U_13
_atom_site_aniso_U_12
Sm1A 0.02914(13) 0.01980(13) 0.02035(12) -0.00160(10) 0.00628(10) 0.00125(11)
Sm2A 0.0497(3) 0.01502(19) 0.0229(2) 0.000 0.01108(18) 0.000
O1A 0.029(3) 0.021(3) 0.027(3) 0.000 0.002(2) 0.000
O2A 0.039(2) 0.023(2) 0.028(2) 0.0014(16) 0.0102(17) 0.0045(17)
O3A 0.036(2) 0.023(2) 0.0171(17) 0.0002(14) 0.0096(15) 0.0007(16)
N1A 0.035(3) 0.029(3) 0.022(2) -0.0051(19) 0.0086(19) -0.002(2)
N2A 0.033(2) 0.038(3) 0.018(2) -0.002(2) 0.0052(17) 0.002(2)
N3A 0.070(4) 0.022(3) 0.040(3) 0.001(2) 0.025(3) 0.003(3)
C1A 0.026(4) 0.013(3) 0.029(4) 0.000 0.012(3) 0.000
C2A 0.038(3) 0.022(3) 0.033(3) -0.001(2) 0.017(2) 0.002(2)
C3A 0.054(4) 0.026(3) 0.034(3) -0.009(2) 0.013(3) -0.006(3)
C4A 0.069(7) 0.015(4) 0.058(6) 0.000 0.031(5) 0.000
C5A 0.126(12) 0.008(4) 0.070(8) 0.000 0.014(7) 0.000
C9A 0.038(3) 0.028(3) 0.026(3) -0.007(2) 0.010(2) -0.001(2)
C10A 0.035(3) 0.029(3) 0.024(3) -0.002(2) 0.004(2) -0.004(2)
C11A 0.040(3) 0.042(4) 0.030(3) -0.004(3) 0.004(3) -0.008(3)
C12A 0.057(5) 0.049(5) 0.042(4) -0.009(3) 0.000(3) -0.020(4)
C13A 0.037(4) 0.084(7) 0.043(4) -0.002(4) 0.005(3) -0.019(4)
C14A 0.037(3) 0.053(5) 0.033(3) -0.003(3) 0.004(3) 0.002(3)
C15A 0.035(3) 0.042(4) 0.021(3) -0.006(2) 0.008(2) -0.007(3)
C16A 0.035(3) 0.048(4) 0.022(3) -0.004(2) 0.011(2) 0.012(3)
C17A 0.041(3) 0.048(4) 0.019(3) 0.003(2) 0.007(2) 0.016(3)
C18A 0.054(4) 0.068(5) 0.024(3) 0.005(3) 0.017(3) 0.022(4)
C19A 0.075(6) 0.082(6) 0.039(4) 0.028(4) 0.034(4) 0.057(5)
C20A 0.074(5) 0.048(4) 0.033(3) 0.016(3) 0.024(3) 0.035(4)
C21A 0.060(4) 0.024(3) 0.030(3) 0.007(2) 0.018(3) 0.017(3)
C22A 0.046(3) 0.025(3) 0.019(2) 0.003(2) 0.014(2) 0.010(3)
C23A 0.076(6) 0.097(9) 0.062(6) 0.030(6) 0.018(5) 0.046(6)
C27A 0.087(5) 0.020(3) 0.028(3) 0.008(3) 0.017(3) 0.014(3)
C28A 0.083(6) 0.015(3) 0.051(4) 0.002(3) 0.020(4) 0.000(3)
C29A 0.124(9) 0.014(4) 0.084(7) 0.003(4) 0.020(6) 0.006(4)
C30A 0.143(10) 0.011(4) 0.101(7) 0.010(4) 0.040(7) 0.011(5)
O4A 0.040(3) 0.070(4) 0.020(2) 0.004(2) 0.0093(18) -0.003(2)
O4Q 0.040(3) 0.070(4) 0.020(2) 0.004(2) 0.0093(18) -0.003(2)
O1WA 0.040(2) 0.034(2) 0.0261(19) -0.0015(17) 0.0131(16) 0.000(2)
Sm1B 0.04049(16) 0.02165(14) 0.02517(14) 0.00309(11) 0.01688(12) 0.00300(12)
Sm2B 0.0459(3) 0.0170(2) 0.0404(2) 0.000 0.0222(2) 0.000
O1B 0.071(4) 0.017(3) 0.038(3) 0.000 0.039(3) 0.000
O2B 0.042(2) 0.024(2) 0.032(2) 0.0063(16) 0.0194(18) -0.0051(18)
O3B 0.031(2) 0.028(2) 0.0264(19) -0.0015(15) 0.0095(16) -0.0017(16)
N1B 0.060(4) 0.030(3) 0.040(3) 0.017(2) 0.028(3) 0.017(3)
N2B 0.038(3) 0.028(3) 0.025(2) 0.0025(19) 0.0162(19) 0.003(2)
N3B 0.067(4) 0.024(3) 0.024(2) 0.0033(19) 0.006(2) -0.005(2)
C1B 0.127(7) 0.020(4) 0.060(5) 0.000 0.075(5) 0.000
C2B 0.143(6) 0.025(3) 0.060(4) 0.011(2) 0.076(4) 0.016(3)
C3B 0.164(6) 0.035(3) 0.066(4) 0.013(3) 0.081(4) 0.017(3)
C4B 0.164(6) 0.042(4) 0.075(5) 0.000 0.074(5) 0.000
C5B 0.154(6) 0.068(5) 0.090(5) 0.000 0.065(5) 0.000
C9B 0.095(7) 0.057(5) 0.046(4) 0.023(4) 0.050(5) 0.037(5)
C10B 0.060(4) 0.037(4) 0.029(3) 0.013(2) 0.027(3) 0.017(3)
C11B 0.061(4) 0.046(4) 0.039(4) 0.014(3) 0.030(3) 0.025(3)
C12B 0.061(4) 0.045(4) 0.033(3) 0.010(3) 0.022(3) 0.024(3)
C13B 0.044(3) 0.036(3) 0.026(3) 0.001(2) 0.017(3) 0.005(3)
C14B 0.042(3) 0.036(4) 0.031(3) 0.002(2) 0.015(3) 0.009(3)
C15B 0.041(3) 0.022(3) 0.025(3) 0.003(2) 0.014(2) 0.004(2)
C16B 0.036(3) 0.026(3) 0.024(3) 0.008(2) 0.007(2) 0.005(2)
C17B 0.033(3) 0.025(3) 0.032(3) 0.000(2) 0.010(2) -0.009(2)
C18B 0.049(4) 0.037(4) 0.030(3) 0.009(3) 0.016(3) -0.009(3)
C19B 0.059(4) 0.046(4) 0.034(3) 0.005(3) 0.019(3) -0.019(3)
C20B 0.070(5) 0.042(4) 0.037(4) -0.004(3) 0.025(3) -0.027(4)
C21B 0.050(4) 0.041(4) 0.023(3) 0.004(2) 0.007(3) -0.018(3)
C22B 0.032(3) 0.019(3) 0.026(3) 0.006(2) 0.008(2) -0.008(2)
C23B 0.104(7) 0.068(6) 0.047(4) -0.003(4) 0.041(5) -0.045(6)
C27B 0.049(4) 0.042(4) 0.032(3) -0.005(3) 0.008(3) -0.020(3)
C28B 0.077(5) 0.017(3) 0.032(3) 0.006(2) 0.002(3) -0.008(3)
C29B 0.096(7) 0.026(4) 0.055(5) 0.012(3) -0.011(5) -0.009(4)
C30B 0.123(8) 0.014(4) 0.076(6) -0.002(4) -0.018(7) -0.016(4)
N4B 0.079(3) 0.083(3) 0.079(3) 0.003(3) 0.032(3) 0.002(3)
N4E 0.079(3) 0.083(3) 0.079(3) 0.003(3) 0.032(3) 0.002(3)
O9B 0.096(5) 0.079(5) 0.027(3) 0.000(3) 0.005(3) -0.011(4)
O9E 0.096(5) 0.079(5) 0.027(3) 0.000(3) 0.005(3) -0.011(4)
O1WB 0.050(3) 0.042(3) 0.038(2) -0.021(2) 0.021(2) -0.010(2)
N6 0.052(4) 0.049(4) 0.039(3) 0.013(3) 0.022(3) 0.006(3)
O10 0.094(5) 0.076(5) 0.044(3) -0.009(3) 0.026(3) 0.006(4)
O11 0.060(3) 0.055(3) 0.032(2) 0.006(2) 0.022(2) -0.007(2)
O12 0.088(4) 0.057(4) 0.057(4) 0.006(3) 0.027(3) -0.021(3)
O2M 0.136(7) 0.073(5) 0.065(4) -0.005(4) 0.046(5) 0.028(5)
C2M 0.124(10) 0.063(7) 0.094(9) 0.004(6) 0.046(8) 0.034(7)

loop_
_atom_type_symbol
_atom_type_description
_atom_type_scat_dispersion_real
_atom_type_scat_dispersion_imag
_atom_type_scat_source
C C 0.0033 0.0016 'International Tables Vol C Tables 4.2.6.8 and 6.1.1.4'
H H 0.0000 0.0000 'International Tables Vol C Tables 4.2.6.8 and 6.1.1.4'
N N 0.0061 0.0033 'International Tables Vol C Tables 4.2.6.8 and 6.1.1.4'
O O 0.0106 0.0060 'International Tables Vol C Tables 4.2.6.8 and 6.1.1.4'
Sm Sm -0.1638 3.4418 'International Tables Vol C Tables 4.2.6.8 and 6.1.1.4'

loop_
_geom_angle_atom_site_label_1
_geom_angle_atom_site_label_2
_geom_angle_atom_site_label_3
_geom_angle
_geom_angle_site_symmetry_1
_geom_angle_site_symmetry_3
O3A Sm1A O3A 60.46(16) . 2_657
O3A Sm1A O1A 75.14(13) . .
O3A Sm1A O1A 75.08(13) 2_657 .
O3A Sm1A O1WA 134.94(14) . .
O3A Sm1A O1WA 76.12(14) 2_657 .
O1A Sm1A O1WA 106.22(11) . .
O3A Sm1A O4A 76.97(14) . .
O3A Sm1A O4A 135.79(13) 2_657 .
O1A Sm1A O4A 83.50(13) . .
O1WA Sm1A O4A 147.82(15) . .
O3A Sm1A O2A 74.12(14) . .
O3A Sm1A O2A 74.47(14) 2_657 .
O1A Sm1A O2A 144.43(15) . .
O1WA Sm1A O2A 83.75(15) . .
O4A Sm1A O2A 106.34(16) . .
O3A Sm1A N1A 138.27(15) . .
O3A Sm1A N1A 134.19(15) 2_657 .
O1A Sm1A N1A 74.07(15) . .
O1WA Sm1A N1A 80.99(16) . .
O4A Sm1A N1A 72.20(16) . .
O2A Sm1A N1A 141.45(16) . .
O3A Sm1A N2A 131.01(15) . .
O3A Sm1A N2A 141.99(16) 2_657 .
O1A Sm1A N2A 139.29(17) . .
O1WA Sm1A N2A 77.62(15) . .
O4A Sm1A N2A 75.58(16) . .
O2A Sm1A N2A 75.78(17) . .
N1A Sm1A N2A 66.46(18) . .
O3A Sm1A Sm1A 41.85(10) . 2_657
O3A Sm1A Sm1A 41.77(9) 2_657 2_657
O1A Sm1A Sm1A 42.31(10) . 2_657
O1WA Sm1A Sm1A 109.75(10) . 2_657
O4A Sm1A Sm1A 98.09(11) . 2_657
O2A Sm1A Sm1A 102.12(10) . 2_657
N1A Sm1A Sm1A 116.33(12) . 2_657
N2A Sm1A Sm1A 172.22(10) . 2_657
O3A Sm1A Sm2A 41.44(9) . .
O3A Sm1A Sm2A 41.45(9) 2_657 .
O1A Sm1A Sm2A 102.52(10) . .
O1WA Sm1A Sm2A 97.47(11) . .
O4A Sm1A Sm2A 110.50(12) . .
O2A Sm1A Sm2A 41.91(11) . .
N1A Sm1A Sm2A 175.58(12) . .
N2A Sm1A Sm2A 117.36(14) . .
Sm1A Sm1A Sm2A 60.211(12) 2_657 .
O2WA Sm2A O2WA 147.7(5) . 2_657
O2WA Sm2A O3A 76.1(2) . 2_657
O2WA Sm2A O3A 136.1(3) 2_657 2_657
O2WA Sm2A O3A 136.1(2) . .
O2WA Sm2A O3A 76.1(2) 2_657 .
O3A Sm2A O3A 60.40(18) 2_657 .
O2WA Sm2A O2A 101.2(3) . .
O2WA Sm2A O2A 88.5(3) 2_657 .
O3A Sm2A O2A 75.07(14) 2_657 .
O3A Sm2A O2A 74.66(14) . .
O2WA Sm2A O2A 88.5(3) . 2_657
O2WA Sm2A O2A 101.2(3) 2_657 2_657
O3A Sm2A O2A 74.66(14) 2_657 2_657
O3A Sm2A O2A 75.07(14) . 2_657
O2A Sm2A O2A 144.8(2) . 2_657
O2WA Sm2A N3A 77.5(3) . 2_657
O2WA Sm2A N3A 75.6(3) 2_657 2_657
O3A Sm2A N3A 139.72(19) 2_657 2_657
O3A Sm2A N3A 133.14(15) . 2_657
O2A Sm2A N3A 140.22(19) . 2_657
O2A Sm2A N3A 74.76(18) 2_657 2_657
O2WA Sm2A N3A 75.6(3) . .
O2WA Sm2A N3A 77.5(3) 2_657 .
O3A Sm2A N3A 133.14(15) 2_657 .
O3A Sm2A N3A 139.72(19) . .
O2A Sm2A N3A 74.76(18) . .
O2A Sm2A N3A 140.22(19) 2_657 .
N3A Sm2A N3A 66.4(3) 2_657 .
O2WA Sm2A O1MA 7.8(4) . .
O2WA Sm2A O1MA 146.7(3) 2_657 .
O3A Sm2A O1MA 76.8(4) 2_657 .
O3A Sm2A O1MA 135.0(4) . .
O2A Sm2A O1MA 108.7(4) . .
O2A Sm2A O1MA 81.2(4) 2_657 .
N3A Sm2A O1MA 73.1(4) 2_657 .
N3A Sm2A O1MA 79.9(4) . .
O2WA Sm2A O1MA 146.7(3) . 2_657
O2WA Sm2A O1MA 7.8(4) 2_657 2_657
O3A Sm2A O1MA 135.0(4) 2_657 2_657
O3A Sm2A O1MA 76.8(4) . 2_657
O2A Sm2A O1MA 81.2(4) . 2_657
O2A Sm2A O1MA 108.7(4) 2_657 2_657
N3A Sm2A O1MA 79.9(4) 2_657 2_657
N3A Sm2A O1MA 73.1(4) . 2_657
O1MA Sm2A O1MA 147.8(7) . 2_657
O2WA Sm2A Sm1A 107.3(2) . .
O2WA Sm2A Sm1A 100.8(3) 2_657 .
O3A Sm2A Sm1A 41.44(10) 2_657 .
O3A Sm2A Sm1A 41.36(9) . .
O2A Sm2A Sm1A 42.63(10) . .
O2A Sm2A Sm1A 102.21(10) 2_657 .
N3A Sm2A Sm1A 174.48(13) 2_657 .
N3A Sm2A Sm1A 117.22(15) . .
O1MA Sm2A Sm1A 111.2(4) . .
O1MA Sm2A Sm1A 96.9(3) 2_657 .
O2WA Sm2A Sm1A 100.8(3) . 2_657
O2WA Sm2A Sm1A 107.3(2) 2_657 2_657
O3A Sm2A Sm1A 41.36(9) 2_657 2_657
O3A Sm2A Sm1A 41.44(10) . 2_657
O2A Sm2A Sm1A 102.21(10) . 2_657
O2A Sm2A Sm1A 42.63(10) 2_657 2_657
N3A Sm2A Sm1A 117.22(15) 2_657 2_657
N3A Sm2A Sm1A 174.48(13) . 2_657
O1MA Sm2A Sm1A 96.9(3) . 2_657
O1MA Sm2A Sm1A 111.2(4) 2_657 2_657
Sm1A Sm2A Sm1A 59.58(2) . 2_657
C1A O1A Sm1A 132.31(10) . 2_657
C1A O1A Sm1A 132.31(10) . .
Sm1A O1A Sm1A 95.4(2) 2_657 .
C22A O2A Sm2A 133.4(4) . .
C22A O2A Sm1A 131.1(4) . .
Sm2A O2A Sm1A 95.45(15) . .
Sm1A O3A Sm1A 96.38(14) . 2_657
Sm1A O3A Sm2A 97.20(13) . .
Sm1A O3A Sm2A 97.10(14) 2_657 .
Sm1A O3A H3AO 120.2 . .
Sm1A O3A H3AO 120.2 2_657 .
Sm2A O3A H3AO 120.2 . .
C9A N1A C10A 114.6(4) . .
C9A N1A Sm1A 106.6(4) . .
C10A N1A Sm1A 117.3(4) . .
C9A N1A H1A 105.8 . .
C10A N1A H1A 105.8 . .
Sm1A N1A H1A 105.8 . .
C15A N2A C16A 114.1(5) . .
C15A N2A Sm1A 114.2(4) . .
C16A N2A Sm1A 104.7(3) . .
C15A N2A H2A 107.8 . .
C16A N2A H2A 107.8 . .
Sm1A N2A H2A 107.8 . .
C28A N3A C27A 113.9(6) . .
C28A N3A Sm2A 114.8(5) . .
C27A N3A Sm2A 106.6(4) . .
C28A N3A H3A 107.0 . .
C27A N3A H3A 107.0 . .
Sm2A N3A H3A 107.0 . .
O1A C1A C2A 121.4(4) . .
O1A C1A C2A 121.4(4) . 2_657
C2A C1A C2A 117.2(7) . 2_657
C3A C2A C1A 119.5(6) . .
C3A C2A C9A 121.1(6) . .
C1A C2A C9A 119.2(5) . .
C4A C3A C2A 122.6(6) . .
C4A C3A H3A1 118.7 . .
C2A C3A H3A1 118.7 . .
C3A C4A C3A 118.6(9) . 2_657
C3A C4A C5A 120.7(4) . .
C3A C4A C5A 120.7(4) 2_657 .
C6A C5A C6A 118.7(13) 2_657 .
C6A C5A C8A 106.5(3) 2_657 2_657
C6A C5A C8A 43.8(7) . 2_657
C6A C5A C8A 43.8(7) 2_657 .
C6A C5A C8A 106.5(3) . .
C8A C5A C8A 129.1(12) 2_657 .
C6A C5A C7A 62.2(7) 2_657 .
C6A C5A C7A 106.3(3) . .
C8A C5A C7A 64.5(6) 2_657 .
C8A C5A C7A 106.0(3) . .
C6A C5A C7A 106.3(3) 2_657 2_657
C6A C5A C7A 62.2(7) . 2_657
C8A C5A C7A 106.0(3) 2_657 2_657
C8A C5A C7A 64.5(6) . 2_657
C7A C5A C7A 159.1(15) . 2_657
C6A C5A C4A 120.6(6) 2_657 .
C6A C5A C4A 120.6(6) . .
C8A C5A C4A 115.5(6) 2_657 .
C8A C5A C4A 115.5(6) . .
C7A C5A C4A 100.5(8) . .
C7A C5A C4A 100.5(8) 2_657 .
C5A C6A H6A1 109.5 . .
C5A C6A H6A2 109.5 . .
H6A1 C6A H6A2 109.5 . .
C5A C6A H6A3 109.5 . .
H6A1 C6A H6A3 109.5 . .
H6A2 C6A H6A3 109.5 . .
C5A C7A H7A1 109.5 . .
C5A C7A H7A2 109.5 . .
H7A1 C7A H7A2 109.5 . .
C5A C7A H7A3 109.5 . .
H7A1 C7A H7A3 109.5 . .
H7A2 C7A H7A3 109.5 . .
C5A C8A H8A1 109.5 . .
C5A C8A H8A2 109.5 . .
H8A1 C8A H8A2 109.5 . .
C5A C8A H8A3 109.5 . .
H8A1 C8A H8A3 109.5 . .
H8A2 C8A H8A3 109.5 . .
N1A C9A C2A 109.3(5) . .
N1A C9A H9A1 109.8 . .
C2A C9A H9A1 109.8 . .
N1A C9A H9A2 109.8 . .
C2A C9A H9A2 109.8 . .
H9A1 C9A H9A2 108.3 . .
N1A C10A C15A 108.1(5) . .
N1A C10A C11A 112.2(5) . .
C15A C10A C11A 112.0(5) . .
N1A C10A H10A 108.1 . .
C15A C10A H10A 108.1 . .
C11A C10A H10A 108.1 . .
C10A C11A C12A 112.3(6) . .
C10A C11A H11A 109.1 . .
C12A C11A H11A 109.1 . .
C10A C11A H11B 109.1 . .
C12A C11A H11B 109.1 . .
H11A C11A H11B 107.9 . .
C13A C12A C11A 110.7(6) . .
C13A C12A H12A 109.5 . .
C11A C12A H12A 109.5 . .
C13A C12A H12B 109.5 . .
C11A C12A H12B 109.5 . .
H12A C12A H12B 108.1 . .
C12A C13A C14A 109.7(6) . .
C12A C13A H13A 109.7 . .
C14A C13A H13A 109.7 . .
C12A C13A H13B 109.7 . .
C14A C13A H13B 109.7 . .
H13A C13A H13B 108.2 . .
C15A C14A C13A 112.5(6) . .
C15A C14A H14A 109.1 . .
C13A C14A H14A 109.1 . .
C15A C14A H14B 109.1 . .
C13A C14A H14B 109.1 . .
H14A C14A H14B 107.8 . .
N2A C15A C10A 109.0(5) . .
N2A C15A C14A 114.2(6) . .
C10A C15A C14A 110.4(5) . .
N2A C15A H15A 107.7 . .
C10A C15A H15A 107.7 . .
C14A C15A H15A 107.7 . .
C17A C16A N2A 110.4(5) . .
C17A C16A H16A 109.6 . .
N2A C16A H16A 109.6 . .
C17A C16A H16B 109.6 . .
N2A C16A H16B 109.6 . .
H16A C16A H16B 108.1 . .
C22A C17A C18A 119.6(7) . .
C22A C17A C16A 121.5(6) . .
C18A C17A C16A 118.9(7) . .
C19A C18A C17A 123.3(8) . .
C19A C18A H18A 118.4 . .
C17A C18A H18A 118.4 . .
C18A C19A C20A 116.5(7) . .
C18A C19A C23A 119.6(9) . .
C20A C19A C23A 123.7(8) . .
C19A C20A C21A 122.3(8) . .
C19A C20A H20A 118.9 . .
C21A C20A H20A 118.9 . .
C20A C21A C22A 120.1(7) . .
C20A C21A C27A 118.7(7) . .
C22A C21A C27A 121.3(6) . .
O2A C22A C17A 121.1(6) . .
O2A C22A C21A 120.6(6) . .
C17A C22A C21A 118.3(6) . .
C24A C23A C25Q 123.0(11) . .
C24A C23A C19A 115.8(8) . .
C25Q C23A C19A 120.2(10) . .
C24A C23A C25A 106.5(3) . .
C25Q C23A C25A 50.1(9) . .
C19A C23A C25A 104.7(10) . .
C24A C23A C26A 106.5(3) . .
C25Q C23A C26A 56.4(9) . .
C19A C23A C26A 116.2(11) . .
C25A C23A C26A 106.3(3) . .
C24A C23A C24Q 43.7(9) . .
C25Q C23A C24Q 106.4(3) . .
C19A C23A C24Q 108.2(11) . .
C25A C23A C24Q 67.1(9) . .
C26A C23A C24Q 135.0(11) . .
C24A C23A C26Q 62.8(9) . .
C25Q C23A C26Q 106.3(3) . .
C19A C23A C26Q 108.7(12) . .
C25A C23A C26Q 146.2(12) . .
C26A C23A C26Q 53.7(8) . .
C24Q C23A C26Q 106.1(3) . .
C23A C24A H24A 109.5 . .
C23A C24A H24B 109.5 . .
H24A C24A H24B 109.5 . .
C23A C24A H24C 109.5 . .
H24A C24A H24C 109.5 . .
H24B C24A H24C 109.5 . .
C23A C25A H25A 109.5 . .
C23A C25A H25B 109.5 . .
H25A C25A H25B 109.5 . .
C23A C25A H25C 109.5 . .
H25A C25A H25C 109.5 . .
H25B C25A H25C 109.5 . .
C23A C26A H26A 109.5 . .
C23A C26A H26B 109.5 . .
H26A C26A H26B 109.5 . .
C23A C26A H26C 109.5 . .
H26A C26A H26C 109.5 . .
H26B C26A H26C 109.5 . .
C23A C24Q H24D 109.5 . .
C23A C24Q H24E 109.5 . .
H24D C24Q H24E 109.5 . .
C23A C24Q H24F 109.5 . .
H24D C24Q H24F 109.5 . .
H24E C24Q H24F 109.5 . .
C23A C25Q H25D 109.5 . .
C23A C25Q H25E 109.5 . .
H25D C25Q H25E 109.5 . .
C23A C25Q H25F 109.5 . .
H25D C25Q H25F 109.5 . .
H25E C25Q H25F 109.5 . .
C23A C26Q H26D 109.5 . .
C23A C26Q H26E 109.5 . .
H26D C26Q H26E 109.5 . .
C23A C26Q H26F 109.5 . .
H26D C26Q H26F 109.5 . .
H26E C26Q H26F 109.5 . .
N3A C27A C21A 109.9(6) . .
N3A C27A H27A 109.7 . .
C21A C27A H27A 109.7 . .
N3A C27A H27B 109.7 . .
C21A C27A H27B 109.7 . .
H27A C27A H27B 108.2 . .
N3A C28A C28A 107.5(6) . 2_657
N3A C28A C29A 113.2(8) . .
C28A C28A C29A 109.9(6) 2_657 .
N3A C28A H28A 108.7 . .
C28A C28A H28A 108.7 2_657 .
C29A C28A H28A 108.7 . .
C30A C29A C28A 114.1(10) . .
C30A C29A H29A 108.7 . .
C28A C29A H29A 108.7 . .
C30A C29A H29B 108.7 . .
C28A C29A H29B 108.7 . .
H29A C29A H29B 107.6 . .
C29A C30A C30A 108.5(8) . 2_657
C29A C30A H30A 110.0 . .
C30A C30A H30A 110.0 2_657 .
C29A C30A H30B 110.0 . .
C30A C30A H30B 110.0 2_657 .
H30A C30A H30B 108.4 . .
O4A N4A O6A 119.5(4) . .
O4A N4A O5A 118.3(4) . .
O6A N4A O5A 120.3(4) . .
N4A O4A Sm1A 145.3(6) . .
O6Q N4Q O5Q 119.6(4) . .
C1MA O1MA Sm2A 132.1(13) . .
C1MA O1MA H1MA 109.5 . .
Sm2A O1MA H1MA 100.4 . .
O1MA C1MA H1M1 109.5 . .
O1MA C1MA H1M2 109.5 . .
H1M1 C1MA H1M2 109.5 . .
O1MA C1MA H1M3 109.5 . .
H1M1 C1MA H1M3 109.5 . .
H1M2 C1MA H1M3 109.5 . .
O4E Sm1B O4B 6.4(9) . .
O4E Sm1B O3B 131.7(6) . 2_756
O4B Sm1B O3B 138.0(3) . 2_756
O4E Sm1B O1B 99.4(6) . .
O4B Sm1B O1B 99.6(2) . .
O3B Sm1B O1B 74.78(14) 2_756 .
O4E Sm1B O3B 71.9(6) . .
O4B Sm1B O3B 78.0(3) . .
O3B Sm1B O3B 60.27(18) 2_756 .
O1B Sm1B O3B 74.10(14) . .
O4E Sm1B O2B 87.0(7) . .
O4B Sm1B O2B 90.5(3) . .
O3B Sm1B O2B 75.05(15) 2_756 .
O1B Sm1B O2B 144.48(14) . .
O3B Sm1B O2B 74.91(14) . .
O4E Sm1B O1WB 153.4(7) . .
O4B Sm1B O1WB 147.0(4) . .
O3B Sm1B O1WB 74.66(15) 2_756 .
O1B Sm1B O1WB 82.93(13) . .
O3B Sm1B O1WB 133.18(15) . .
O2B Sm1B O1WB 106.54(16) . .
O4E Sm1B N2B 80.6(5) . .
O4B Sm1B N2B 76.4(3) . .
O3B Sm1B N2B 133.06(15) 2_756 .
O1B Sm1B N2B 141.40(16) . .
O3B Sm1B N2B 139.15(16) . .
O2B Sm1B N2B 74.04(15) . .
O1WB Sm1B N2B 81.35(16) . .
O4E Sm1B N1B 78.3(8) . .
O4B Sm1B N1B 72.2(4) . .
O3B Sm1B N1B 140.84(19) 2_756 .
O1B Sm1B N1B 75.73(16) . .
O3B Sm1B N1B 132.78(16) . .
O2B Sm1B N1B 139.46(17) . .
O1WB Sm1B N1B 76.7(2) . .
N2B Sm1B N1B 66.43(17) . .
O4E Sm1B Sm2B 96.9(8) . .
O4B Sm1B Sm2B 103.1(3) . .
O3B Sm1B Sm2B 41.44(10) 2_756 .
O1B Sm1B Sm2B 101.93(11) . .
O3B Sm1B Sm2B 41.55(10) . .
O2B Sm1B Sm2B 42.56(10) . .
O1WB Sm1B Sm2B 108.60(12) . .
N2B Sm1B Sm2B 116.46(12) . .
N1B Sm1B Sm2B 174.09(13) . .
O4E Sm1B Sm1B 103.1(4) . 2_756
O4B Sm1B Sm1B 107.6(3) . 2_756
O3B Sm1B Sm1B 41.87(10) 2_756 2_756
O1B Sm1B Sm1B 41.97(11) . 2_756
O3B Sm1B Sm1B 41.08(10) . 2_756
O2B Sm1B Sm1B 102.52(10) . 2_756
O1WB Sm1B Sm1B 96.26(11) . 2_756
N2B Sm1B Sm1B 174.93(12) . 2_756
N1B Sm1B Sm1B 117.50(12) . 2_756
Sm2B Sm1B Sm1B 59.961(9) . 2_756
O3B Sm2B O3B 60.33(19) 2_756 .
O3B Sm2B O7E 135.3(3) 2_756 .
O3B Sm2B O7E 75.0(3) . .
O3B Sm2B O7E 75.0(3) 2_756 2_756
O3B Sm2B O7E 135.3(3) . 2_756
O7E Sm2B O7E 149.7(6) . 2_756
O3B Sm2B O2B 74.65(14) 2_756 .
O3B Sm2B O2B 75.18(14) . .
O7E Sm2B O2B 97.9(3) . .
O7E Sm2B O2B 91.1(3) 2_756 .
O3B Sm2B O2B 75.18(14) 2_756 2_756
O3B Sm2B O2B 74.65(14) . 2_756
O7E Sm2B O2B 91.1(3) . 2_756
O7E Sm2B O2B 97.9(3) 2_756 2_756
O2B Sm2B O2B 145.0(2) . 2_756
O3B Sm2B O7B 139.0(3) 2_756 .
O3B Sm2B O7B 81.8(3) . .
O7E Sm2B O7B 14.5(3) . .
O7E Sm2B O7B 141.6(3) 2_756 .
O2B Sm2B O7B 112.2(2) . .
O2B Sm2B O7B 80.5(3) 2_756 .
O3B Sm2B O7B 81.8(3) 2_756 2_756
O3B Sm2B O7B 139.0(3) . 2_756
O7E Sm2B O7B 141.6(3) . 2_756
O7E Sm2B O7B 14.5(3) 2_756 2_756
O2B Sm2B O7B 80.5(3) . 2_756
O2B Sm2B O7B 112.2(2) 2_756 2_756
O7B Sm2B O7B 138.6(5) . 2_756
O3B Sm2B N3B 133.51(18) 2_756 2_756
O3B Sm2B N3B 139.38(15) . 2_756
O7E Sm2B N3B 79.6(3) . 2_756
O7E Sm2B N3B 75.0(3) 2_756 2_756
O2B Sm2B N3B 140.23(17) . 2_756
O2B Sm2B N3B 74.66(17) 2_756 2_756
O7B Sm2B N3B 67.5(2) . 2_756
O7B Sm2B N3B 78.0(3) 2_756 2_756
O3B Sm2B N3B 139.38(15) 2_756 .
O3B Sm2B N3B 133.51(18) . .
O7E Sm2B N3B 75.0(3) . .
O7E Sm2B N3B 79.6(3) 2_756 .
O2B Sm2B N3B 74.66(17) . .
O2B Sm2B N3B 140.23(17) 2_756 .
O7B Sm2B N3B 78.0(3) . .
O7B Sm2B N3B 67.5(2) 2_756 .
N3B Sm2B N3B 66.3(3) 2_756 .
O3B Sm2B Sm1B 41.99(9) 2_756 2_756
O3B Sm2B Sm1B 41.09(10) . 2_756
O7E Sm2B Sm1B 101.0(3) . 2_756
O7E Sm2B Sm1B 105.2(3) 2_756 2_756
O2B Sm2B Sm1B 102.52(10) . 2_756
O2B Sm2B Sm1B 42.44(10) 2_756 2_756
O7B Sm2B Sm1B 99.1(3) . 2_756
O7B Sm2B Sm1B 117.0(2) 2_756 2_756
N3B Sm2B Sm1B 117.00(15) 2_756 2_756
N3B Sm2B Sm1B 174.54(15) . 2_756
O3B Sm2B Sm1B 41.09(10) 2_756 .
O3B Sm2B Sm1B 41.99(9) . .
O7E Sm2B Sm1B 105.2(3) . .
O7E Sm2B Sm1B 101.0(3) 2_756 .
O2B Sm2B Sm1B 42.44(10) . .
O2B Sm2B Sm1B 102.52(10) 2_756 .
O7B Sm2B Sm1B 117.0(2) . .
O7B Sm2B Sm1B 99.1(3) 2_756 .
N3B Sm2B Sm1B 174.54(15) 2_756 .
N3B Sm2B Sm1B 117.00(15) . .
Sm1B Sm2B Sm1B 60.078(19) 2_756 .
C1B O1B Sm1B 131.97(11) . .
C1B O1B Sm1B 131.97(11) . 2_756
Sm1B O1B Sm1B 96.1(2) . 2_756
C22B O2B Sm1B 133.1(4) . .
C22B O2B Sm2B 131.8(4) . .
Sm1B O2B Sm2B 94.99(13) . .
Sm1B O3B Sm2B 97.47(15) 2_756 .
Sm1B O3B Sm1B 97.05(15) 2_756 .
Sm2B O3B Sm1B 96.45(14) . .
Sm1B O3B H3BO 120.1 2_756 .
Sm2B O3B H3BO 120.1 . .
Sm1B O3B H3BO 120.1 . .
C10B N1B C9B 113.2(6) . .
C10B N1B Sm1B 114.2(4) . .
C9B N1B Sm1B 104.7(4) . .
C10B N1B H1B 108.1 . .
C9B N1B H1B 108.1 . .
Sm1B N1B H1B 108.1 . .
C16B N2B C15B 113.8(4) . .
C16B N2B Sm1B 105.7(3) . .
C15B N2B Sm1B 116.8(3) . .
C16B N2B H2B 106.6 . .
C15B N2B H2B 106.6 . .
Sm1B N2B H2B 106.6 . .
C28B N3B C27B 113.7(6) . .
C28B N3B Sm2B 116.2(4) . .
C27B N3B Sm2B 107.3(4) . .
C28B N3B H3B 106.3 . .
C27B N3B H3B 106.3 . .
Sm2B N3B H3B 106.3 . .
O1B C1B C2B 120.6(5) . .
O1B C1B C2B 120.6(5) . 2_756
C2B C1B C2B 118.8(10) . 2_756
C3B C2B C1B 117.0(10) . .
C3B C2B C9B 122.2(9) . .
C1B C2B C9B 120.6(7) . .
C4B C3B C2B 123.9(11) . .
C4B C3B H3B1 118.0 . .
C2B C3B H3B1 118.0 . .
C3B C4B C3B 119.0(14) . 2_756
C3B C4B C5B 120.5(7) . .
C3B C4B C5B 120.5(7) 2_756 .
C7B C5B C7B 124.0(19) . 2_756
C7B C5B C6B 45.2(10) . 2_756
C7B C5B C6B 106.5(3) 2_756 2_756
C7B C5B C6B 106.5(3) . .
C7B C5B C6B 45.2(10) 2_756 .
C6B C5B C6B 127(2) 2_756 .
C7B C5B C8B 61.6(9) . 2_756
C7B C5B C8B 106.4(3) 2_756 2_756
C6B C5B C8B 106.3(3) 2_756 2_756
C6B C5B C8B 62.3(9) . 2_756
C7B C5B C8B 106.4(3) . .
C7B C5B C8B 61.6(9) 2_756 .
C6B C5B C8B 62.3(9) 2_756 .
C6B C5B C8B 106.3(3) . .
C8B C5B C8B 156(2) 2_756 .
C7B C5B C4B 118.0(9) . .
C7B C5B C4B 118.0(9) 2_756 .
C6B C5B C4B 116.7(10) 2_756 .
C6B C5B C4B 116.7(10) . .
C8B C5B C4B 101.9(10) 2_756 .
C8B C5B C4B 101.9(10) . .
C5B C6B H6B1 109.5 . .
C5B C6B H6B2 109.5 . .
H6B1 C6B H6B2 109.5 . .
C5B C6B H6B3 109.5 . .
H6B1 C6B H6B3 109.5 . .
H6B2 C6B H6B3 109.5 . .
C5B C7B H7B1 109.5 . .
C5B C7B H7B2 109.5 . .
H7B1 C7B H7B2 109.5 . .
C5B C7B H7B3 109.5 . .
H7B1 C7B H7B3 109.5 . .
H7B2 C7B H7B3 109.5 . .
C5B C8B H8B1 109.5 . .
C5B C8B H8B2 109.5 . .
H8B1 C8B H8B2 109.5 . .
C5B C8B H8B3 109.5 . .
H8B1 C8B H8B3 109.5 . .
H8B2 C8B H8B3 109.5 . .
C2B C9B N1B 110.0(8) . .
C2B C9B H9B1 109.7 . .
N1B C9B H9B1 109.7 . .
C2B C9B H9B2 109.7 . .
N1B C9B H9B2 109.7 . .
H9B1 C9B H9B2 108.2 . .
N1B C10B C15B 108.1(5) . .
N1B C10B C11B 111.9(6) . .
C15B C10B C11B 110.2(5) . .
N1B C10B H10B 108.9 . .
C15B C10B H10B 108.9 . .
C11B C10B H10B 108.9 . .
C10B C11B C12B 111.5(7) . .
C10B C11B H11C 109.3 . .
C12B C11B H11C 109.3 . .
C10B C11B H11D 109.3 . .
C12B C11B H11D 109.3 . .
H11C C11B H11D 108.0 . .
C13B C12B C11B 110.3(6) . .
C13B C12B H12C 109.6 . .
C11B C12B H12C 109.6 . .
C13B C12B H12D 109.6 . .
C11B C12B H12D 109.6 . .
H12C C12B H12D 108.1 . .
C12B C13B C14B 109.7(5) . .
C12B C13B H13C 109.7 . .
C14B C13B H13C 109.7 . .
C12B C13B H13D 109.7 . .
C14B C13B H13D 109.7 . .
H13C C13B H13D 108.2 . .
C15B C14B C13B 110.9(6) . .
C15B C14B H14C 109.5 . .
C13B C14B H14C 109.5 . .
C15B C14B H14D 109.5 . .
C13B C14B H14D 109.5 . .
H14C C14B H14D 108.0 . .
N2B C15B C10B 108.4(5) . .
N2B C15B C14B 112.4(5) . .
C10B C15B C14B 110.8(5) . .
N2B C15B H15B 108.4 . .
C10B C15B H15B 108.4 . .
C14B C15B H15B 108.4 . .
N2B C16B C17B 110.9(5) . .
N2B C16B H16C 109.5 . .
C17B C16B H16C 109.5 . .
N2B C16B H16D 109.5 . .
C17B C16B H16D 109.5 . .
H16C C16B H16D 108.1 . .
C22B C17B C18B 119.6(6) . .
C22B C17B C16B 120.3(5) . .
C18B C17B C16B 120.0(6) . .
C19B C18B C17B 124.0(6) . .
C19B C18B H18B 118.0 . .
C17B C18B H18B 118.0 . .
C18B C19B C20B 115.4(6) . .
C18B C19B C23B 123.0(7) . .
C20B C19B C23B 121.6(6) . .
C21B C20B C19B 122.5(7) . .
C21B C20B H20B 118.8 . .
C19B C20B H20B 118.8 . .
C22B C21B C20B 119.6(6) . .
C22B C21B C27B 121.4(6) . .
C20B C21B C27B 118.9(6) . .
O2B C22B C17B 120.6(5) . .
O2B C22B C21B 120.5(5) . .
C17B C22B C21B 118.9(5) . .
C19B C23B C24B 109.6(8) . .
C19B C23B C25B 116.3(8) . .
C24B C23B C25B 106.5(3) . .
C19B C23B C24E 116.5(15) . .
C24B C23B C24E 67.4(13) . .
C25B C23B C24E 125.3(15) . .
C19B C23B C26E 116.2(13) . .
C24B C23B C26E 130.1(15) . .
C25B C23B C26E 34.6(12) . .
C24E C23B C26E 106.4(3) . .
C19B C23B C26B 111.1(8) . .
C24B C23B C26B 106.4(3) . .
C25B C23B C26B 106.4(3) . .
C24E C23B C26B 39.9(12) . .
C26E C23B C26B 75.0(12) . .
C19B C23B C25E 104.2(16) . .
C24B C23B C25E 41.3(13) . .
C25B C23B C25E 73.1(13) . .
C24E C23B C25E 106.4(3) . .
C26E C23B C25E 106.3(3) . .
C26B C23B C25E 139.7(16) . .
C23B C24B H24G 109.5 . .
C23B C24B H24H 109.5 . .
H24G C24B H24H 109.5 . .
C23B C24B H24I 109.5 . .
H24G C24B H24I 109.5 . .
H24H C24B H24I 109.5 . .
C23B C25B H25G 109.5 . .
C23B C25B H25H 109.5 . .
H25G C25B H25H 109.5 . .
C23B C25B H25I 109.5 . .
H25G C25B H25I 109.5 . .
H25H C25B H25I 109.5 . .
C23B C26B H26G 109.5 . .
C23B C26B H26H 109.5 . .
H26G C26B H26H 109.5 . .
C23B C26B H26I 109.5 . .
H26G C26B H26I 109.5 . .
H26H C26B H26I 109.5 . .
C23B C24E H24J 109.5 . .
C23B C24E H24K 109.5 . .
H24J C24E H24K 109.5 . .
C23B C24E H24L 109.5 . .
H24J C24E H24L 109.5 . .
H24K C24E H24L 109.5 . .
C23B C25E H25J 109.5 . .
C23B C25E H25K 109.5 . .
H25J C25E H25K 109.5 . .
C23B C25E H25L 109.5 . .
H25J C25E H25L 109.5 . .
H25K C25E H25L 109.5 . .
C23B C26E H26J 109.5 . .
C23B C26E H26K 109.5 . .
H26J C26E H26K 109.5 . .
C23B C26E H26L 109.5 . .
H26J C26E H26L 109.5 . .
H26K C26E H26L 109.5 . .
N3B C27B C21B 109.8(5) . .
N3B C27B H27C 109.7 . .
C21B C27B H27C 109.7 . .
N3B C27B H27D 109.7 . .
C21B C27B H27D 109.7 . .
H27C C27B H27D 108.2 . .
N3B C28B C29B 114.4(7) . .
N3B C28B C28B 109.5(5) . 2_756
C29B C28B C28B 111.6(6) . 2_756
N3B C28B H28B 107.0 . .
C29B C28B H28B 107.0 . .
C28B C28B H28B 107.0 2_756 .
C28B C29B C30B 112.9(9) . .
C28B C29B H29C 109.0 . .
C30B C29B H29C 109.0 . .
C28B C29B H29D 109.0 . .
C30B C29B H29D 109.0 . .
H29C C29B H29D 107.8 . .
C30B C30B C29B 111.5(7) 2_756 .
C30B C30B H30C 109.3 2_756 .
C29B C30B H30C 109.3 . .
C30B C30B H30D 109.3 2_756 .
C29B C30B H30D 109.3 . .
H30C C30B H30D 108.0 . .
O4B N4B O5B 118.5(4) . .
O4B N4B O6B 120.0(4) . .
O5B N4B O6B 120.5(4) . .
N4B O4B Sm1B 139.9(9) . .
O9B N5B O7B 121.3(4) . .
O9B N5B O8B 119.7(4) . .
O7B N5B O8B 118.7(4) . .
N5B O7B Sm2B 124.7(6) . .
O7E N5E O8E 118.3(4) . .
N5E O7E Sm2B 132.6(7) . .
O12 N6 O10 120.4(4) . .
O12 N6 O11 120.1(4) . .
O10 N6 O11 119.2(4) . .
C2M O2M H2M 109.5 . .
O2M C2M H2M4 109.5 . .
O2M C2M H2M5 109.5 . .
H2M4 C2M H2M5 109.5 . .
O2M C2M H2M6 109.5 . .
H2M4 C2M H2M6 109.5 . .
H2M5 C2M H2M6 109.5 . .
C3M O3M H3M 109.5 . .
O3M C3M H3M4 109.5 . .
O3M C3M H3M5 109.5 . .
H3M4 C3M H3M5 109.5 . .
O3M C3M H3M6 109.5 . .
H3M4 C3M H3M6 109.5 . .
H3M5 C3M H3M6 109.5 . .
C4M O4M H4M 109.5 . .
O4M C4M H4M4 109.5 . .
O4M C4M H4M5 109.5 . .
H4M4 C4M H4M5 109.5 . .
O4M C4M H4M6 109.5 . .
H4M4 C4M H4M6 109.5 . .
H4M5 C4M H4M6 109.5 . .

loop_
_geom_bond_atom_site_label_1
_geom_bond_atom_site_label_2
_geom_bond_distance
_geom_bond_site_symmetry_2
Sm1A O3A 2.401(4) .
Sm1A O3A 2.405(4) 2_657
Sm1A O1A 2.422(4) .
Sm1A O1WA 2.438(4) .
Sm1A O4A 2.444(4) .
Sm1A O2A 2.453(4) .
Sm1A N1A 2.509(5) .
Sm1A N2A 2.555(5) .
Sm1A Sm1A 3.5822(15) 2_657
Sm1A Sm2A 3.6052(8) .
Sm2A O2WA 2.392(10) .
Sm2A O2WA 2.392(10) 2_657
Sm2A O3A 2.405(4) 2_657
Sm2A O3A 2.405(4) .
Sm2A O2A 2.419(5) .
Sm2A O2A 2.419(5) 2_657
Sm2A N3A 2.552(6) 2_657
Sm2A N3A 2.552(6) .
Sm2A O1MA 2.558(15) .
Sm2A O1MA 2.558(15) 2_657
Sm2A Sm1A 3.6052(8) 2_657
O1A C1A 1.374(9) .
O1A Sm1A 2.422(4) 2_657
O2A C22A 1.361(7) .
O3A Sm1A 2.405(4) 2_657
O3A H3AO 1.0000 .
N1A C9A 1.493(8) .
N1A C10A 1.499(7) .
N1A H1A 0.9300 .
N2A C15A 1.472(9) .
N2A C16A 1.510(8) .
N2A H2A 0.9300 .
N3A C28A 1.480(10) .
N3A C27A 1.502(8) .
N3A H3A 0.9300 .
C1A C2A 1.414(7) .
C1A C2A 1.414(7) 2_657
C2A C3A 1.379(9) .
C2A C9A 1.504(8) .
C3A C4A 1.353(8) .
C3A H3A1 0.9500 .
C4A C3A 1.353(8) 2_657
C4A C5A 1.538(12) .
C5A C6A 1.526(2) 2_657
C5A C6A 1.526(2) .
C5A C8A 1.532(2) 2_657
C5A C8A 1.532(2) .
C5A C7A 1.534(2) .
C5A C7A 1.534(2) 2_657
C6A H6A1 0.9800 .
C6A H6A2 0.9800 .
C6A H6A3 0.9800 .
C7A H7A1 0.9800 .
C7A H7A2 0.9800 .
C7A H7A3 0.9800 .
C8A H8A1 0.9800 .
C8A H8A2 0.9800 .
C8A H8A3 0.9800 .
C9A H9A1 0.9900 .
C9A H9A2 0.9900 .
C10A C15A 1.506(9) .
C10A C11A 1.522(9) .
C10A H10A 1.0000 .
C11A C12A 1.544(10) .
C11A H11A 0.9900 .
C11A H11B 0.9900 .
C12A C13A 1.527(13) .
C12A H12A 0.9900 .
C12A H12B 0.9900 .
C13A C14A 1.544(12) .
C13A H13A 0.9900 .
C13A H13B 0.9900 .
C14A C15A 1.528(9) .
C14A H14A 0.9900 .
C14A H14B 0.9900 .
C15A H15A 1.0000 .
C16A C17A 1.486(10) .
C16A H16A 0.9900 .
C16A H16B 0.9900 .
C17A C22A 1.382(10) .
C17A C18A 1.406(9) .
C18A C19A 1.360(13) .
C18A H18A 0.9500 .
C19A C20A 1.386(14) .
C19A C23A 1.530(10) .
C20A C21A 1.394(9) .
C20A H20A 0.9500 .
C21A C22A 1.396(9) .
C21A C27A 1.508(11) .
C23A C24A 1.526(2) .
C23A C25Q 1.528(2) .
C23A C25A 1.531(2) .
C23A C26A 1.531(2) .
C23A C24Q 1.531(2) .
C23A C26Q 1.532(2) .
C24A H24A 0.9800 .
C24A H24B 0.9800 .
C24A H24C 0.9800 .
C25A H25A 0.9800 .
C25A H25B 0.9800 .
C25A H25C 0.9800 .
C26A H26A 0.9800 .
C26A H26B 0.9800 .
C26A H26C 0.9800 .
C24Q H24D 0.9800 .
C24Q H24E 0.9800 .
C24Q H24F 0.9800 .
C25Q H25D 0.9800 .
C25Q H25E 0.9800 .
C25Q H25F 0.9800 .
C26Q H26D 0.9800 .
C26Q H26E 0.9800 .
C26Q H26F 0.9800 .
C27A H27A 0.9900 .
C27A H27B 0.9900 .
C28A C28A 1.522(16) 2_657
C28A C29A 1.537(12) .
C28A H28A 1.0000 .
C29A C30A 1.504(14) .
C29A H29A 0.9900 .
C29A H29B 0.9900 .
C30A C30A 1.59(2) 2_657
C30A H30A 0.9900 .
C30A H30B 0.9900 .
N4A O4A 1.245(3) .
N4A O6A 1.245(3) .
N4A O5A 1.245(3) .
N4Q O6Q 1.245(3) .
N4Q O5Q 1.246(3) .
O1MA C1MA 1.316(9) .
O1MA H1MA 0.8400 .
C1MA H1M1 0.9800 .
C1MA H1M2 0.9800 .
C1MA H1M3 0.9800 .
Sm1B O4E 2.318(16) .
Sm1B O4B 2.362(9) .
Sm1B O3B 2.379(4) 2_756
Sm1B O1B 2.417(4) .
Sm1B O3B 2.417(4) .
Sm1B O2B 2.432(4) .
Sm1B O1WB 2.456(5) .
Sm1B N2B 2.525(4) .
Sm1B N1B 2.552(6) .
Sm1B Sm2B 3.5895(7) .
Sm1B Sm1B 3.5937(10) 2_756
Sm2B O3B 2.396(4) 2_756
Sm2B O3B 2.396(4) .
Sm2B O7E 2.412(8) .
Sm2B O7E 2.412(8) 2_756
Sm2B O2B 2.437(4) .
Sm2B O2B 2.437(4) 2_756
Sm2B O7B 2.441(8) .
Sm2B O7B 2.441(8) 2_756
Sm2B N3B 2.549(6) 2_756
Sm2B N3B 2.549(6) .
Sm2B Sm1B 3.5895(7) 2_756
O1B C1B 1.375(11) .
O1B Sm1B 2.417(4) 2_756
O2B C22B 1.382(6) .
O3B Sm1B 2.379(4) 2_756
O3B H3BO 1.0000 .
N1B C10B 1.494(9) .
N1B C9B 1.521(9) .
N1B H1B 0.9300 .
N2B C16B 1.475(7) .
N2B C15B 1.475(7) .
N2B H2B 0.9300 .
N3B C28B 1.466(9) .
N3B C27B 1.477(10) .
N3B H3B 0.9300 .
C1B C2B 1.419(11) .
C1B C2B 1.419(11) 2_756
C2B C3B 1.411(12) .
C2B C9B 1.483(14) .
C3B C4B 1.317(14) .
C3B H3B1 0.9500 .
C4B C3B 1.317(14) 2_756
C4B C5B 1.53(2) .
C5B C7B 1.528(2) .
C5B C7B 1.528(2) 2_756
C5B C6B 1.530(2) 2_756
C5B C6B 1.530(2) .
C5B C8B 1.531(2) 2_756
C5B C8B 1.531(2) .
C6B H6B1 0.9800 .
C6B H6B2 0.9800 .
C6B H6B3 0.9800 .
C7B H7B1 0.9800 .
C7B H7B2 0.9800 .
C7B H7B3 0.9800 .
C8B H8B1 0.9800 .
C8B H8B2 0.9800 .
C8B H8B3 0.9800 .
C9B H9B1 0.9900 .
C9B H9B2 0.9900 .
C10B C15B 1.512(8) .
C10B C11B 1.543(10) .
C10B H10B 1.0000 .
C11B C12B 1.548(10) .
C11B H11C 0.9900 .
C11B H11D 0.9900 .
C12B C13B 1.531(9) .
C12B H12C 0.9900 .
C12B H12D 0.9900 .
C13B C14B 1.546(9) .
C13B H13C 0.9900 .
C13B H13D 0.9900 .
C14B C15B 1.528(9) .
C14B H14C 0.9900 .
C14B H14D 0.9900 .
C15B H15B 1.0000 .
C16B C17B 1.508(9) .
C16B H16C 0.9900 .
C16B H16D 0.9900 .
C17B C22B 1.389(8) .
C17B C18B 1.398(8) .
C18B C19B 1.357(10) .
C18B H18B 0.9500 .
C19B C20B 1.420(10) .
C19B C23B 1.512(9) .
C20B C21B 1.394(9) .
C20B H20B 0.9500 .
C21B C22B 1.392(9) .
C21B C27B 1.499(10) .
C23B C24B 1.529(2) .
C23B C25B 1.529(2) .
C23B C24E 1.529(2) .
C23B C26E 1.530(2) .
C23B C26B 1.530(2) .
C23B C25E 1.530(2) .
C24B H24G 0.9800 .
C24B H24H 0.9800 .
C24B H24I 0.9800 .
C25B H25G 0.9800 .
C25B H25H 0.9800 .
C25B H25I 0.9800 .
C26B H26G 0.9800 .
C26B H26H 0.9800 .
C26B H26I 0.9800 .
C24E H24J 0.9800 .
C24E H24K 0.9800 .
C24E H24L 0.9800 .
C25E H25J 0.9800 .
C25E H25K 0.9800 .
C25E H25L 0.9800 .
C26E H26J 0.9800 .
C26E H26K 0.9800 .
C26E H26L 0.9800 .
C27B H27C 0.9900 .
C27B H27D 0.9900 .
C28B C29B 1.514(10) .
C28B C28B 1.524(17) 2_756
C28B H28B 1.0000 .
C29B C30B 1.562(14) .
C29B H29C 0.9900 .
C29B H29D 0.9900 .
C30B C30B 1.46(2) 2_756
C30B H30C 0.9900 .
C30B H30D 0.9900 .
N4B O4B 1.244(2) .
N4B O5B 1.245(2) .
N4B O6B 1.245(2) .
N5B O9B 1.243(2) .
N5B O7B 1.244(2) .
N5B O8B 1.245(2) .
N5E O7E 1.245(2) .
N5E O8E 1.246(3) .
N6 O12 1.243(2) .
N6 O10 1.244(2) .
N6 O11 1.244(2) .
O2M C2M 1.317(9) .
O2M H2M 0.8400 .
C2M H2M4 0.9800 .
C2M H2M5 0.9800 .
C2M H2M6 0.9800 .
O3M C3M 1.316(9) .
O3M H3M 0.8400 .
C3M H3M4 0.9800 .
C3M H3M5 0.9800 .
C3M H3M6 0.9800 .
O4M C4M 1.315(9) .
O4M H4M 0.8400 .
C4M H4M4 0.9800 .
C4M H4M5 0.9800 .
C4M H4M6 0.9800 .

loop_
_geom_hbond_atom_site_label_D
_geom_hbond_atom_site_label_H
_geom_hbond_atom_site_label_A
_geom_hbond_distance_DH
_geom_hbond_distance_HA
_geom_hbond_distance_DA
_geom_hbond_angle_DHA
_geom_hbond_site_symmetry_A
O3A H3AO O6A 1.00 2.19 3.02(2) 139 .
O3A H3AO O6Q 1.00 1.95 2.796(11) 141 .
O3A H3AO O11 1.00 2.29 3.010(5) 128 2_657
N3A H3A O4M 0.93 2.44 3.32(2) 158 4_647
O1MA H1MA O11 0.84 2.10 2.89(2) 155 .
O3B H3BO O8B 1.00 2.24 2.883(12) 120 .
O3B H3BO O3M 1.00 2.24 3.092(10) 143 2_756
N2B H2B O5B 0.93 2.34 3.158(13) 146 .
N2B H2B O5E 0.93 2.33 3.12(2) 142 .
N3B H3B O8E 0.93 2.18 2.999(13) 147 2_756
O2M H2M O9B 0.84 2.18 2.804(11) 131 .
O3M H3M O4B 0.84 2.51 3.114(15) 129 2_756
O3M H3M O6B 0.84 2.33 2.94(2) 130 2_756
O3M H3M O6E 0.84 2.20 2.90(2) 141 2_756
O4M H4M O5A 0.84 2.20 2.86(2) 136 .
O4M H4M O5Q 0.84 2.34 3.03(2) 140 .

loop_
_geom_torsion_atom_site_label_1
_geom_torsion_atom_site_label_2
_geom_torsion_atom_site_label_3
_geom_torsion_atom_site_label_4
_geom_torsion
_geom_torsion_site_symmetry_1
_geom_torsion_site_symmetry_4
O3A Sm1A Sm2A O2WA -142.1(3) . .
O3A Sm1A Sm2A O2WA -43.1(3) 2_657 .
O1A Sm1A Sm2A O2WA -92.5(3) . .
O1WA Sm1A Sm2A O2WA 16.0(3) . .
O4A Sm1A Sm2A O2WA 179.8(3) . .
O2A Sm1A Sm2A O2WA 87.9(3) . .
N1A Sm1A Sm2A O2WA -53.3(15) . .
N2A Sm1A Sm2A O2WA 95.9(3) . .
Sm1A Sm1A Sm2A O2WA -92.5(3) 2_657 .
O3A Sm1A Sm2A O2WA 54.2(3) . 2_657
O3A Sm1A Sm2A O2WA 153.3(3) 2_657 2_657
O1A Sm1A Sm2A O2WA 103.8(3) . 2_657
O1WA Sm1A Sm2A O2WA -147.7(3) . 2_657
O4A Sm1A Sm2A O2WA 16.1(3) . 2_657
O2A Sm1A Sm2A O2WA -75.8(3) . 2_657
N1A Sm1A Sm2A O2WA 143.0(15) . 2_657
N2A Sm1A Sm2A O2WA -67.8(3) . 2_657
Sm1A Sm1A Sm2A O2WA 103.8(3) 2_657 2_657
O3A Sm1A Sm2A O3A -99.0(2) . 2_657
O1A Sm1A Sm2A O3A -49.46(13) . 2_657
O1WA Sm1A Sm2A O3A 59.06(17) . 2_657
O4A Sm1A Sm2A O3A -137.12(18) . 2_657
O2A Sm1A Sm2A O3A 130.97(19) . 2_657
N1A Sm1A Sm2A O3A -10.3(15) . 2_657
N2A Sm1A Sm2A O3A 138.95(17) . 2_657
Sm1A Sm1A Sm2A O3A -49.46(13) 2_657 2_657
O3A Sm1A Sm2A O3A 99.0(2) 2_657 .
O1A Sm1A Sm2A O3A 49.57(15) . .
O1WA Sm1A Sm2A O3A 158.09(18) . .
O4A Sm1A Sm2A O3A -38.09(19) . .
O2A Sm1A Sm2A O3A -130.0(2) . .
N1A Sm1A Sm2A O3A 88.8(15) . .
N2A Sm1A Sm2A O3A -122.01(19) . .
Sm1A Sm1A Sm2A O3A 49.57(15) 2_657 .
O3A Sm1A Sm2A O2A 130.0(2) . .
O3A Sm1A Sm2A O2A -130.97(19) 2_657 .
O1A Sm1A Sm2A O2A 179.57(15) . .
O1WA Sm1A Sm2A O2A -71.91(18) . .
O4A Sm1A Sm2A O2A 91.90(19) . .
N1A Sm1A Sm2A O2A -141.2(15) . .
N2A Sm1A Sm2A O2A 7.98(19) . .
Sm1A Sm1A Sm2A O2A 179.57(15) 2_657 .
O3A Sm1A Sm2A O2A -49.87(18) . 2_657
O3A Sm1A Sm2A O2A 49.16(16) 2_657 2_657
O1A Sm1A Sm2A O2A -0.30(10) . 2_657
O1WA Sm1A Sm2A O2A 108.22(14) . 2_657
O4A Sm1A Sm2A O2A -87.96(16) . 2_657
O2A Sm1A Sm2A O2A -179.87(4) . 2_657
N1A Sm1A Sm2A O2A 38.9(15) . 2_657
N2A Sm1A Sm2A O2A -171.88(15) . 2_657
Sm1A Sm1A Sm2A O2A -0.30(10) 2_657 2_657
O3A Sm1A Sm2A N3A 6.2(17) . 2_657
O3A Sm1A Sm2A N3A 105.3(17) 2_657 2_657
O1A Sm1A Sm2A N3A 55.8(16) . 2_657
O1WA Sm1A Sm2A N3A 164.3(17) . 2_657
O4A Sm1A Sm2A N3A -31.8(17) . 2_657
O2A Sm1A Sm2A N3A -123.7(17) . 2_657
N1A Sm1A Sm2A N3A 95(2) . 2_657
N2A Sm1A Sm2A N3A -115.8(17) . 2_657
Sm1A Sm1A Sm2A N3A 55.8(16) 2_657 2_657
O3A Sm1A Sm2A N3A 135.6(2) . .
O3A Sm1A Sm2A N3A -125.4(2) 2_657 .
O1A Sm1A Sm2A N3A -174.86(15) . .
O1WA Sm1A Sm2A N3A -66.34(18) . .
O4A Sm1A Sm2A N3A 97.5(2) . .
O2A Sm1A Sm2A N3A 5.6(2) . .
N1A Sm1A Sm2A N3A -135.7(15) . .
N2A Sm1A Sm2A N3A 13.55(19) . .
Sm1A Sm1A Sm2A N3A -174.86(15) 2_657 .
O3A Sm1A Sm2A O1MA -135.0(4) . .
O3A Sm1A Sm2A O1MA -36.0(4) 2_657 .
O1A Sm1A Sm2A O1MA -85.5(4) . .
O1WA Sm1A Sm2A O1MA 23.0(4) . .
O4A Sm1A Sm2A O1MA -173.1(4) . .
O2A Sm1A Sm2A O1MA 95.0(4) . .
N1A Sm1A Sm2A O1MA -46.3(15) . .
N2A Sm1A Sm2A O1MA 102.9(4) . .
Sm1A Sm1A Sm2A O1MA -85.5(4) 2_657 .
O3A Sm1A Sm2A O1MA 61.0(4) . 2_657
O3A Sm1A Sm2A O1MA 160.1(4) 2_657 2_657
O1A Sm1A Sm2A O1MA 110.6(4) . 2_657
O1WA Sm1A Sm2A O1MA -140.9(4) . 2_657
O4A Sm1A Sm2A O1MA 22.9(4) . 2_657
O2A Sm1A Sm2A O1MA -69.0(4) . 2_657
N1A Sm1A Sm2A O1MA 149.8(15) . 2_657
N2A Sm1A Sm2A O1MA -61.0(4) . 2_657
Sm1A Sm1A Sm2A O1MA 110.6(4) 2_657 2_657
O3A Sm1A Sm2A Sm1A -49.57(14) . 2_657
O3A Sm1A Sm2A Sm1A 49.46(13) 2_657 2_657
O1A Sm1A Sm2A Sm1A 0.0 . 2_657
O1WA Sm1A Sm2A Sm1A 108.52(10) . 2_657
O4A Sm1A Sm2A Sm1A -87.66(13) . 2_657
O2A Sm1A Sm2A Sm1A -179.57(14) . 2_657
N1A Sm1A Sm2A Sm1A 39.2(15) . 2_657
N2A Sm1A Sm2A Sm1A -171.58(12) . 2_657
O3A Sm1A O1A C1A -148.59(10) . .
O3A Sm1A O1A C1A 148.62(9) 2_657 .
O1WA Sm1A O1A C1A 78.27(12) . .
O4A Sm1A O1A C1A -70.39(11) . .
O2A Sm1A O1A C1A -179.50(17) . .
N1A Sm1A O1A C1A 2.91(12) . .
N2A Sm1A O1A C1A -11.50(16) . .
Sm1A Sm1A O1A C1A 180.000(2) 2_657 .
Sm2A Sm1A O1A C1A 180.000(2) . .
O3A Sm1A O1A Sm1A 31.41(10) . 2_657
O3A Sm1A O1A Sm1A -31.38(9) 2_657 2_657
O1WA Sm1A O1A Sm1A -101.73(12) . 2_657
O4A Sm1A O1A Sm1A 109.61(11) . 2_657
O2A Sm1A O1A Sm1A 0.50(17) . 2_657
N1A Sm1A O1A Sm1A -177.09(12) . 2_657
N2A Sm1A O1A Sm1A 168.50(16) . 2_657
Sm2A Sm1A O1A Sm1A 0.0 . 2_657
O2WA Sm2A O2A C22A 77.3(5) . .
O2WA Sm2A O2A C22A -71.6(5) 2_657 .
O3A Sm2A O2A C22A 149.5(5) 2_657 .
O3A Sm2A O2A C22A -147.7(5) . .
O2A Sm2A O2A C22A -179.1(5) 2_657 .
N3A Sm2A O2A C22A -6.5(6) 2_657 .
N3A Sm2A O2A C22A 5.8(5) . .
O1MA Sm2A O2A C22A 79.4(6) . .
O1MA Sm2A O2A C22A -69.0(6) 2_657 .
Sm1A Sm2A O2A C22A -179.3(5) . .
Sm1A Sm2A O2A C22A -178.9(4) 2_657 .
O2WA Sm2A O2A Sm1A -103.4(3) . .
O2WA Sm2A O2A Sm1A 107.7(3) 2_657 .
O3A Sm2A O2A Sm1A -31.14(12) 2_657 .
O3A Sm2A O2A Sm1A 31.67(13) . .
O2A Sm2A O2A Sm1A 0.23(8) 2_657 .
N3A Sm2A O2A Sm1A 172.8(2) 2_657 .
N3A Sm2A O2A Sm1A -174.87(19) . .
O1MA Sm2A O2A Sm1A -101.3(4) . .
O1MA Sm2A O2A Sm1A 110.3(4) 2_657 .
Sm1A Sm2A O2A Sm1A 0.38(13) 2_657 .
O3A Sm1A O2A C22A 147.5(5) . .
O3A Sm1A O2A C22A -149.4(5) 2_657 .
O1A Sm1A O2A C22A 178.6(4) . .
O1WA Sm1A O2A C22A -72.1(4) . .
O4A Sm1A O2A C22A 76.7(5) . .
N1A Sm1A O2A C22A -5.1(6) . .
N2A Sm1A O2A C22A 6.7(4) . .
Sm1A Sm1A O2A C22A 179.0(4) 2_657 .
Sm2A Sm1A O2A C22A 179.3(5) . .
O3A Sm1A O2A Sm2A -31.81(13) . .
O3A Sm1A O2A Sm2A 31.25(12) 2_657 .
O1A Sm1A O2A Sm2A -0.7(2) . .
O1WA Sm1A O2A Sm2A 108.53(15) . .
O4A Sm1A O2A Sm2A -102.69(15) . .
N1A Sm1A O2A Sm2A 175.56(18) . .
N2A Sm1A O2A Sm2A -172.69(17) . .
Sm1A Sm1A O2A Sm2A -0.39(13) 2_657 .
O3A Sm1A O3A Sm1A 49.30(17) 2_657 2_657
O1A Sm1A O3A Sm1A -31.73(10) . 2_657
O1WA Sm1A O3A Sm1A 66.5(2) . 2_657
O4A Sm1A O3A Sm1A -118.36(17) . 2_657
O2A Sm1A O3A Sm1A 130.17(16) . 2_657
N1A Sm1A O3A Sm1A -75.3(2) . 2_657
N2A Sm1A O3A Sm1A -175.68(17) . 2_657
Sm2A Sm1A O3A Sm1A 98.02(16) . 2_657
O3A Sm1A O3A Sm2A -48.72(11) 2_657 .
O1A Sm1A O3A Sm2A -129.75(13) . .
O1WA Sm1A O3A Sm2A -31.5(2) . .
O4A Sm1A O3A Sm2A 143.62(18) . .
O2A Sm1A O3A Sm2A 32.15(14) . .
N1A Sm1A O3A Sm2A -173.35(17) . .
N2A Sm1A O3A Sm2A 86.3(2) . .
Sm1A Sm1A O3A Sm2A -98.02(16) 2_657 .
O2WA Sm2A O3A Sm1A 57.8(4) . .
O2WA Sm2A O3A Sm1A -124.8(3) 2_657 .
O3A Sm2A O3A Sm1A 48.75(11) 2_657 .
O2A Sm2A O3A Sm1A -32.55(14) . .
O2A Sm2A O3A Sm1A 129.34(16) 2_657 .
N3A Sm2A O3A Sm1A -179.2(2) 2_657 .
N3A Sm2A O3A Sm1A -74.4(3) . .
O1MA Sm2A O3A Sm1A 68.8(6) . .
O1MA Sm2A O3A Sm1A -116.9(4) 2_657 .
Sm1A Sm2A O3A Sm1A 97.39(15) 2_657 .
O2WA Sm2A O3A Sm1A -39.6(4) . 2_657
O2WA Sm2A O3A Sm1A 137.8(3) 2_657 2_657
O3A Sm2A O3A Sm1A -48.64(13) 2_657 2_657
O2A Sm2A O3A Sm1A -129.94(15) . 2_657
O2A Sm2A O3A Sm1A 31.95(13) 2_657 2_657
N3A Sm2A O3A Sm1A 83.4(3) 2_657 2_657
N3A Sm2A O3A Sm1A -171.7(2) . 2_657
O1MA Sm2A O3A Sm1A -28.6(6) . 2_657
O1MA Sm2A O3A Sm1A 145.7(4) 2_657 2_657
Sm1A Sm2A O3A Sm1A -97.39(15) . 2_657
O3A Sm1A N1A C9A 92.6(4) . .
O3A Sm1A N1A C9A -0.7(4) 2_657 .
O1A Sm1A N1A C9A 48.7(3) . .
O1WA Sm1A N1A C9A -61.1(3) . .
O4A Sm1A N1A C9A 136.9(4) . .
O2A Sm1A N1A C9A -129.0(3) . .
N2A Sm1A N1A C9A -141.5(4) . .
Sm1A Sm1A N1A C9A 46.5(4) 2_657 .
Sm2A Sm1A N1A C9A 8.8(17) . .
O3A Sm1A N1A C10A -137.4(4) . .
O3A Sm1A N1A C10A 129.3(4) 2_657 .
O1A Sm1A N1A C10A 178.7(4) . .
O1WA Sm1A N1A C10A 68.9(4) . .
O4A Sm1A N1A C10A -93.1(4) . .
O2A Sm1A N1A C10A 0.9(5) . .
N2A Sm1A N1A C10A -11.5(4) . .
Sm1A Sm1A N1A C10A 176.5(3) 2_657 .
Sm2A Sm1A N1A C10A 138.8(13) . .
O3A Sm1A N2A C15A 115.3(4) . .
O3A Sm1A N2A C15A -151.7(3) 2_657 .
O1A Sm1A N2A C15A -4.0(4) . .
O1WA Sm1A N2A C15A -104.5(4) . .
O4A Sm1A N2A C15A 57.5(4) . .
O2A Sm1A N2A C15A 168.9(4) . .
N1A Sm1A N2A C15A -19.1(3) . .
Sm1A Sm1A N2A C15A 93.6(11) 2_657 .
Sm2A Sm1A N2A C15A 163.4(3) . .
O3A Sm1A N2A C16A -10.3(5) . .
O3A Sm1A N2A C16A 82.7(4) 2_657 .
O1A Sm1A N2A C16A -129.6(4) . .
O1WA Sm1A N2A C16A 129.9(4) . .
O4A Sm1A N2A C16A -68.1(4) . .
O2A Sm1A N2A C16A 43.3(4) . .
N1A Sm1A N2A C16A -144.7(4) . .
Sm1A Sm1A N2A C16A -32.0(13) 2_657 .
Sm2A Sm1A N2A C16A 37.8(4) . .
O2WA Sm2A N3A C28A 65.9(5) . .
O2WA Sm2A N3A C28A -96.1(6) 2_657 .
O3A Sm2A N3A C28A 120.4(5) 2_657 .
O3A Sm2A N3A C28A -146.2(4) . .
O2A Sm2A N3A C28A 172.0(5) . .
O2A Sm2A N3A C28A -3.6(6) 2_657 .
N3A Sm2A N3A C28A -16.6(4) 2_657 .
O1MA Sm2A N3A C28A 59.3(6) . .
O1MA Sm2A N3A C28A -102.8(6) 2_657 .
Sm1A Sm2A N3A C28A 168.1(4) . .
Sm1A Sm2A N3A C28A 114.8(16) 2_657 .
O2WA Sm2A N3A C27A -61.2(5) . .
O2WA Sm2A N3A C27A 136.8(6) 2_657 .
O3A Sm2A N3A C27A -6.6(6) 2_657 .
O3A Sm2A N3A C27A 86.7(5) . .
O2A Sm2A N3A C27A 44.9(5) . .
O2A Sm2A N3A C27A -130.6(4) 2_657 .
N3A Sm2A N3A C27A -143.6(6) 2_657 .
O1MA Sm2A N3A C27A -67.8(6) . .
O1MA Sm2A N3A C27A 130.2(6) 2_657 .
Sm1A Sm2A N3A C27A 41.0(5) . .
Sm1A Sm2A N3A C27A -12(2) 2_657 .
Sm1A O1A C1A C2A 149.1(3) 2_657 .
Sm1A O1A C1A C2A -30.9(3) . .
Sm1A O1A C1A C2A -30.9(3) 2_657 2_657
Sm1A O1A C1A C2A 149.1(3) . 2_657
O1A C1A C2A C3A -179.8(4) . .
C2A C1A C2A C3A 0.2(4) 2_657 .
O1A C1A C2A C9A 4.5(6) . .
C2A C1A C2A C9A -175.5(6) 2_657 .
C1A C2A C3A C4A -0.4(9) . .
C9A C2A C3A C4A 175.2(5) . .
C2A C3A C4A C3A 0.2(5) . 2_657
C2A C3A C4A C5A -179.8(5) . .
C3A C4A C5A C6A 119.6(7) . 2_657
C3A C4A C5A C6A -60.4(7) 2_657 2_657
C3A C4A C5A C6A -60.4(7) . .
C3A C4A C5A C6A 119.6(7) 2_657 .
C3A C4A C5A C8A -10.8(7) . 2_657
C3A C4A C5A C8A 169.2(7) 2_657 2_657
C3A C4A C5A C8A 169.2(7) . .
C3A C4A C5A C8A -10.8(7) 2_657 .
C3A C4A C5A C7A 55.8(7) . .
C3A C4A C5A C7A -124.2(7) 2_657 .
C3A C4A C5A C7A -124.2(7) . 2_657
C3A C4A C5A C7A 55.8(7) 2_657 2_657
C10A N1A C9A C2A 140.0(5) . .
Sm1A N1A C9A C2A -88.6(5) . .
C3A C2A C9A N1A -115.1(6) . .
C1A C2A C9A N1A 60.6(7) . .
C9A N1A C10A C15A 165.4(5) . .
Sm1A N1A C10A C15A 39.3(6) . .
C9A N1A C10A C11A -70.6(7) . .
Sm1A N1A C10A C11A 163.2(4) . .
N1A C10A C11A C12A -176.4(6) . .
C15A C10A C11A C12A -54.6(7) . .
C10A C11A C12A C13A 54.7(9) . .
C11A C12A C13A C14A -54.8(9) . .
C12A C13A C14A C15A 56.9(8) . .
C16A N2A C15A C10A 167.3(5) . .
Sm1A N2A C15A C10A 46.8(5) . .
C16A N2A C15A C14A -68.7(6) . .
Sm1A N2A C15A C14A 170.8(4) . .
N1A C10A C15A N2A -55.2(6) . .
C11A C10A C15A N2A -179.2(5) . .
N1A C10A C15A C14A 178.6(5) . .
C11A C10A C15A C14A 54.5(7) . .
C13A C14A C15A N2A -179.6(6) . .
C13A C14A C15A C10A -56.4(8) . .
C15A N2A C16A C17A 148.9(5) . .
Sm1A N2A C16A C17A -85.4(5) . .
N2A C16A C17A C22A 66.5(7) . .
N2A C16A C17A C18A -112.4(6) . .
C22A C17A C18A C19A 0.8(10) . .
C16A C17A C18A C19A 179.7(6) . .
C17A C18A C19A C20A 0.3(11) . .
C17A C18A C19A C23A -174.4(7) . .
C18A C19A C20A C21A -0.4(11) . .
C23A C19A C20A C21A 174.1(7) . .
C19A C20A C21A C22A -0.8(10) . .
C19A C20A C21A C27A 178.5(6) . .
Sm2A O2A C22A C17A 147.8(5) . .
Sm1A O2A C22A C17A -31.3(7) . .
Sm2A O2A C22A C21A -31.0(8) . .
Sm1A O2A C22A C21A 149.9(4) . .
C18A C17A C22A O2A 179.2(5) . .
C16A C17A C22A O2A 0.4(9) . .
C18A C17A C22A C21A -2.0(9) . .
C16A C17A C22A C21A 179.2(5) . .
C20A C21A C22A O2A -179.2(5) . .
C27A C21A C22A O2A 1.5(9) . .
C20A C21A C22A C17A 1.9(9) . .
C27A C21A C22A C17A -177.3(6) . .
C18A C19A C23A C24A 126.0(9) . .
C20A C19A C23A C24A -48.3(12) . .
C18A C19A C23A C25Q -64.9(12) . .
C20A C19A C23A C25Q 120.8(11) . .
C18A C19A C23A C25A -117.0(9) . .
C20A C19A C23A C25A 68.7(10) . .
C18A C19A C23A C26A -0.1(11) . .
C20A C19A C23A C26A -174.4(9) . .
C18A C19A C23A C24Q 172.7(10) . .
C20A C19A C23A C24Q -1.6(12) . .
C18A C19A C23A C26Q 57.9(11) . .
C20A C19A C23A C26Q -116.4(11) . .
C28A N3A C27A C21A 147.8(6) . .
Sm2A N3A C27A C21A -84.5(5) . .
C20A C21A C27A N3A -116.6(6) . .
C22A C21A C27A N3A 62.7(8) . .
C27A N3A C28A C28A 169.5(8) . 2_657
Sm2A N3A C28A C28A 46.2(10) . 2_657
C27A N3A C28A C29A -69.0(9) . .
Sm2A N3A C28A C29A 167.7(6) . .
N3A C28A C29A C30A -177.4(8) . .
C28A C28A C29A C30A -57.2(14) 2_657 .
C28A C29A C30A C30A 57.7(16) . 2_657
O6A N4A O4A Sm1A -25(2) . .
O5A N4A O4A Sm1A 139.4(10) . .
O3A Sm1A O4A N4A -9.3(12) . .
O3A Sm1A O4A N4A -24.7(13) 2_657 .
O1A Sm1A O4A N4A -85.5(13) . .
O1WA Sm1A O4A N4A 164.3(12) . .
O2A Sm1A O4A N4A 59.6(13) . .
N1A Sm1A O4A N4A -160.8(13) . .
N2A Sm1A O4A N4A 129.8(13) . .
Sm1A Sm1A O4A N4A -45.6(13) 2_657 .
Sm2A Sm1A O4A N4A 15.5(13) . .
O2WA Sm2A O1MA C1MA 151(5) . .
O2WA Sm2A O1MA C1MA -106.0(18) 2_657 .
O3A Sm2A O1MA C1MA 67.2(18) 2_657 .
O3A Sm2A O1MA C1MA 49(2) . .
O2A Sm2A O1MA C1MA 136.2(17) . .
O2A Sm2A O1MA C1MA -9.0(17) 2_657 .
N3A Sm2A O1MA C1MA -85.6(18) 2_657 .
N3A Sm2A O1MA C1MA -153.8(18) . .
O1MA Sm2A O1MA C1MA -120.3(18) 2_657 .
Sm1A Sm2A O1MA C1MA 90.8(18) . .
Sm1A Sm2A O1MA C1MA 30.8(18) 2_657 .
O4E Sm1B Sm2B O3B 151.0(5) . 2_756
O4B Sm1B Sm2B O3B 152.8(3) . 2_756
O1B Sm1B Sm2B O3B 49.85(14) . 2_756
O3B Sm1B Sm2B O3B 98.5(2) . 2_756
O2B Sm1B Sm2B O3B -131.1(2) . 2_756
O1WB Sm1B Sm2B O3B -36.62(19) . 2_756
N2B Sm1B Sm2B O3B -126.06(19) . 2_756
N1B Sm1B Sm2B O3B 115.9(14) . 2_756
Sm1B Sm1B Sm2B O3B 49.85(14) 2_756 2_756
O4E Sm1B Sm2B O3B 52.5(5) . .
O4B Sm1B Sm2B O3B 54.2(3) . .
O3B Sm1B Sm2B O3B -98.5(2) 2_756 .
O1B Sm1B Sm2B O3B -48.67(15) . .
O2B Sm1B Sm2B O3B 130.4(2) . .
O1WB Sm1B Sm2B O3B -135.14(19) . .
N2B Sm1B Sm2B O3B 135.4(2) . .
N1B Sm1B Sm2B O3B 17.3(14) . .
Sm1B Sm1B Sm2B O3B -48.67(15) 2_756 .
O4E Sm1B Sm2B O7E 7.1(6) . .
O4B Sm1B Sm2B O7E 8.9(4) . .
O3B Sm1B Sm2B O7E -143.9(3) 2_756 .
O1B Sm1B Sm2B O7E -94.0(3) . .
O3B Sm1B Sm2B O7E -45.4(3) . .
O2B Sm1B Sm2B O7E 85.0(3) . .
O1WB Sm1B Sm2B O7E 179.5(3) . .
N2B Sm1B Sm2B O7E 90.0(3) . .
N1B Sm1B Sm2B O7E -28.0(14) . .
Sm1B Sm1B Sm2B O7E -94.0(3) 2_756 .
O4E Sm1B Sm2B O7E -157.4(5) . 2_756
O4B Sm1B Sm2B O7E -155.7(4) . 2_756
O3B Sm1B Sm2B O7E 51.5(3) 2_756 2_756
O1B Sm1B Sm2B O7E 101.4(3) . 2_756
O3B Sm1B Sm2B O7E 150.1(3) . 2_756
O2B Sm1B Sm2B O7E -79.5(3) . 2_756
O1WB Sm1B Sm2B O7E 14.9(3) . 2_756
N2B Sm1B Sm2B O7E -74.5(3) . 2_756
N1B Sm1B Sm2B O7E 167.4(14) . 2_756
Sm1B Sm1B Sm2B O7E 101.4(3) 2_756 2_756
O4E Sm1B Sm2B O2B -77.9(5) . .
O4B Sm1B Sm2B O2B -76.2(3) . .
O3B Sm1B Sm2B O2B 131.1(2) 2_756 .
O1B Sm1B Sm2B O2B -179.07(15) . .
O3B Sm1B Sm2B O2B -130.4(2) . .
O1WB Sm1B Sm2B O2B 94.5(2) . .
N2B Sm1B Sm2B O2B 5.0(2) . .
N1B Sm1B Sm2B O2B -113.1(14) . .
Sm1B Sm1B Sm2B O2B -179.07(15) 2_756 .
O4E Sm1B Sm2B O2B 101.8(5) . 2_756
O4B Sm1B Sm2B O2B 103.6(3) . 2_756
O3B Sm1B Sm2B O2B -49.21(18) 2_756 2_756
O1B Sm1B Sm2B O2B 0.64(11) . 2_756
O3B Sm1B Sm2B O2B 49.31(18) . 2_756
O2B Sm1B Sm2B O2B 179.71(5) . 2_756
O1WB Sm1B Sm2B O2B -85.83(16) . 2_756
N2B Sm1B Sm2B O2B -175.27(17) . 2_756
N1B Sm1B Sm2B O2B 66.6(14) . 2_756
Sm1B Sm1B Sm2B O2B 0.64(11) 2_756 2_756
O4E Sm1B Sm2B O7B 16.3(6) . .
O4B Sm1B Sm2B O7B 18.0(4) . .
O3B Sm1B Sm2B O7B -134.8(3) 2_756 .
O1B Sm1B Sm2B O7B -84.9(3) . .
O3B Sm1B Sm2B O7B -36.3(3) . .
O2B Sm1B Sm2B O7B 94.1(4) . .
O1WB Sm1B Sm2B O7B -171.4(3) . .
N2B Sm1B Sm2B O7B 99.2(3) . .
N1B Sm1B Sm2B O7B -18.9(14) . .
Sm1B Sm1B Sm2B O7B -84.9(3) 2_756 .
O4E Sm1B Sm2B O7B -142.8(5) . 2_756
O4B Sm1B Sm2B O7B -141.1(3) . 2_756
O3B Sm1B Sm2B O7B 66.1(2) 2_756 2_756
O1B Sm1B Sm2B O7B 116.0(2) . 2_756
O3B Sm1B Sm2B O7B 164.7(2) . 2_756
O2B Sm1B Sm2B O7B -64.9(2) . 2_756
O1WB Sm1B Sm2B O7B 29.5(2) . 2_756
N2B Sm1B Sm2B O7B -59.9(2) . 2_756
N1B Sm1B Sm2B O7B -178.0(14) . 2_756
Sm1B Sm1B Sm2B O7B 116.0(2) 2_756 2_756
O4E Sm1B Sm2B N3B 160.1(14) . 2_756
O4B Sm1B Sm2B N3B 161.8(14) . 2_756
O3B Sm1B Sm2B N3B 9.0(14) 2_756 2_756
O1B Sm1B Sm2B N3B 58.9(13) . 2_756
O3B Sm1B Sm2B N3B 107.5(14) . 2_756
O2B Sm1B Sm2B N3B -122.1(14) . 2_756
O1WB Sm1B Sm2B N3B -27.6(14) . 2_756
N2B Sm1B Sm2B N3B -117.0(14) . 2_756
N1B Sm1B Sm2B N3B 124.9(19) . 2_756
Sm1B Sm1B Sm2B N3B 58.9(13) 2_756 2_756
O4E Sm1B Sm2B N3B -73.6(5) . .
O4B Sm1B Sm2B N3B -71.8(3) . .
O3B Sm1B Sm2B N3B 135.4(2) 2_756 .
O1B Sm1B Sm2B N3B -174.76(14) . .
O3B Sm1B Sm2B N3B -126.1(2) . .
O2B Sm1B Sm2B N3B 4.3(2) . .
O1WB Sm1B Sm2B N3B 98.77(19) . .
N2B Sm1B Sm2B N3B 9.33(19) . .
N1B Sm1B Sm2B N3B -108.8(14) . .
Sm1B Sm1B Sm2B N3B -174.76(14) 2_756 .
O4E Sm1B Sm2B Sm1B 101.2(5) . 2_756
O4B Sm1B Sm2B Sm1B 102.9(2) . 2_756
O3B Sm1B Sm2B Sm1B -49.85(14) 2_756 2_756
O1B Sm1B Sm2B Sm1B 0.0 . 2_756
O3B Sm1B Sm2B Sm1B 48.67(14) . 2_756
O2B Sm1B Sm2B Sm1B 179.07(15) . 2_756
O1WB Sm1B Sm2B Sm1B -86.47(13) . 2_756
N2B Sm1B Sm2B Sm1B -175.91(13) . 2_756
N1B Sm1B Sm2B Sm1B 66.0(14) . 2_756
O4E Sm1B O1B C1B 80.8(7) . .
O4B Sm1B O1B C1B 74.3(3) . .
O3B Sm1B O1B C1B -148.38(10) 2_756 .
O3B Sm1B O1B C1B 148.81(10) . .
O2B Sm1B O1B C1B 178.92(18) . .
O1WB Sm1B O1B C1B -72.41(12) . .
N2B Sm1B O1B C1B -5.87(19) . .
N1B Sm1B O1B C1B 5.57(15) . .
Sm2B Sm1B O1B C1B 180.000(2) . .
Sm1B Sm1B O1B C1B 180.000(3) 2_756 .
O4E Sm1B O1B Sm1B -99.2(7) . 2_756
O4B Sm1B O1B Sm1B -105.7(3) . 2_756
O3B Sm1B O1B Sm1B 31.62(10) 2_756 2_756
O3B Sm1B O1B Sm1B -31.19(10) . 2_756
O2B Sm1B O1B Sm1B -1.08(18) . 2_756
O1WB Sm1B O1B Sm1B 107.59(12) . 2_756
N2B Sm1B O1B Sm1B 174.13(19) . 2_756
N1B Sm1B O1B Sm1B -174.43(15) . 2_756
Sm2B Sm1B O1B Sm1B 0.0 . 2_756
O4E Sm1B O2B C22B -80.1(7) . .
O4B Sm1B O2B C22B -74.7(6) . .
O3B Sm1B O2B C22B 145.2(5) 2_756 .
O1B Sm1B O2B C22B 177.9(4) . .
O3B Sm1B O2B C22B -152.1(5) . .
O1WB Sm1B O2B C22B 76.6(5) . .
N2B Sm1B O2B C22B 1.0(5) . .
N1B Sm1B O2B C22B -12.1(6) . .
Sm2B Sm1B O2B C22B 176.3(6) . .
Sm1B Sm1B O2B C22B 177.1(4) 2_756 .
O4E Sm1B O2B Sm2B 103.6(5) . .
O4B Sm1B O2B Sm2B 108.9(3) . .
O3B Sm1B O2B Sm2B -31.09(13) 2_756 .
O1B Sm1B O2B Sm2B 1.6(3) . .
O3B Sm1B O2B Sm2B 31.55(13) . .
O1WB Sm1B O2B Sm2B -99.70(16) . .
N2B Sm1B O2B Sm2B -175.33(18) . .
N1B Sm1B O2B Sm2B 171.6(2) . .
Sm1B Sm1B O2B Sm2B 0.82(13) 2_756 .
O3B Sm2B O2B C22B -145.5(5) 2_756 .
O3B Sm2B O2B C22B 151.8(5) . .
O7E Sm2B O2B C22B 79.6(6) . .
O7E Sm2B O2B C22B -71.3(5) 2_756 .
O2B Sm2B O2B C22B -176.9(5) 2_756 .
O7B Sm2B O2B C22B 77.4(5) . .
O7B Sm2B O2B C22B -61.5(5) 2_756 .
N3B Sm2B O2B C22B -3.6(6) 2_756 .
N3B Sm2B O2B C22B 7.6(4) . .
Sm1B Sm2B O2B C22B -177.2(4) 2_756 .
Sm1B Sm2B O2B C22B -176.4(5) . .
O3B Sm2B O2B Sm1B 30.92(13) 2_756 .
O3B Sm2B O2B Sm1B -31.80(13) . .
O7E Sm2B O2B Sm1B -104.0(3) . .
O7E Sm2B O2B Sm1B 105.1(3) 2_756 .
O2B Sm2B O2B Sm1B -0.49(8) 2_756 .
O7B Sm2B O2B Sm1B -106.2(3) . .
O7B Sm2B O2B Sm1B 114.9(2) 2_756 .
N3B Sm2B O2B Sm1B 172.8(2) 2_756 .
N3B Sm2B O2B Sm1B -176.01(19) . .
Sm1B Sm2B O2B Sm1B -0.82(13) 2_756 .
O3B Sm2B O3B Sm1B 49.59(13) 2_756 2_756
O7E Sm2B O3B Sm1B -127.3(3) . 2_756
O7E Sm2B O3B Sm1B 53.9(4) 2_756 2_756
O2B Sm2B O3B Sm1B 130.13(16) . 2_756
O2B Sm2B O3B Sm1B -31.84(14) 2_756 2_756
O7B Sm2B O3B Sm1B -114.2(3) . 2_756
O7B Sm2B O3B Sm1B 74.6(4) 2_756 2_756
N3B Sm2B O3B Sm1B -74.0(3) 2_756 2_756
N3B Sm2B O3B Sm1B -178.82(17) . 2_756
Sm1B Sm2B O3B Sm1B 98.02(17) . 2_756
O3B Sm2B O3B Sm1B -48.42(12) 2_756 .
O7E Sm2B O3B Sm1B 134.7(3) . .
O7E Sm2B O3B Sm1B -44.1(4) 2_756 .
O2B Sm2B O3B Sm1B 32.11(14) . .
O2B Sm2B O3B Sm1B -129.86(16) 2_756 .
O7B Sm2B O3B Sm1B 147.8(3) . .
O7B Sm2B O3B Sm1B -23.5(4) 2_756 .
N3B Sm2B O3B Sm1B -172.0(2) 2_756 .
N3B Sm2B O3B Sm1B 83.2(2) . .
Sm1B Sm2B O3B Sm1B -98.02(17) 2_756 .
O4E Sm1B O3B Sm1B 137.6(7) . 2_756
O4B Sm1B O3B Sm1B 135.5(3) . 2_756
O3B Sm1B O3B Sm1B -49.46(18) 2_756 2_756
O1B Sm1B O3B Sm1B 31.81(11) . 2_756
O2B Sm1B O3B Sm1B -130.62(17) . 2_756
O1WB Sm1B O3B Sm1B -31.9(3) . 2_756
N2B Sm1B O3B Sm1B -172.26(18) . 2_756
N1B Sm1B O3B Sm1B 84.0(3) . 2_756
Sm2B Sm1B O3B Sm1B -98.38(17) . 2_756
O4E Sm1B O3B Sm2B -124.0(7) . .
O4B Sm1B O3B Sm2B -126.1(3) . .
O3B Sm1B O3B Sm2B 48.92(12) 2_756 .
O1B Sm1B O3B Sm2B 130.19(14) . .
O2B Sm1B O3B Sm2B -32.24(14) . .
O1WB Sm1B O3B Sm2B 66.5(2) . .
N2B Sm1B O3B Sm2B -73.9(2) . .
N1B Sm1B O3B Sm2B -177.6(2) . .
Sm1B Sm1B O3B Sm2B 98.38(17) 2_756 .
O4E Sm1B N1B C10B 66.5(7) . .
O4B Sm1B N1B C10B 64.3(5) . .
O3B Sm1B N1B C10B -148.3(4) 2_756 .
O1B Sm1B N1B C10B 169.5(5) . .
O3B Sm1B N1B C10B 117.9(4) . .
O2B Sm1B N1B C10B -4.6(6) . .
O1WB Sm1B N1B C10B -104.5(5) . .
N2B Sm1B N1B C10B -18.3(4) . .
Sm2B Sm1B N1B C10B 102.2(13) . .
Sm1B Sm1B N1B C10B 165.3(4) 2_756 .
O4E Sm1B N1B C9B -57.9(7) . .
O4B Sm1B N1B C9B -60.1(6) . .
O3B Sm1B N1B C9B 87.2(6) 2_756 .
O1B Sm1B N1B C9B 45.1(5) . .
O3B Sm1B N1B C9B -6.6(6) . .
O2B Sm1B N1B C9B -129.0(5) . .
O1WB Sm1B N1B C9B 131.1(6) . .
N2B Sm1B N1B C9B -142.7(6) . .
Sm2B Sm1B N1B C9B -22.2(17) . .
Sm1B Sm1B N1B C9B 40.9(6) 2_756 .
O4E Sm1B N2B C16B 137.9(9) . .
O4B Sm1B N2B C16B 142.8(5) . .
O3B Sm1B N2B C16B -2.3(5) 2_756 .
O1B Sm1B N2B C16B -128.8(3) . .
O3B Sm1B N2B C16B 90.2(4) . .
O2B Sm1B N2B C16B 48.3(4) . .
O1WB Sm1B N2B C16B -61.7(4) . .
N1B Sm1B N2B C16B -140.9(4) . .
Sm2B Sm1B N2B C16B 44.8(4) . .
Sm1B Sm1B N2B C16B 0.6(16) 2_756 .
O4E Sm1B N2B C15B -94.3(9) . .
O4B Sm1B N2B C15B -89.4(5) . .
O3B Sm1B N2B C15B 125.5(4) 2_756 .
O1B Sm1B N2B C15B -1.0(5) . .
O3B Sm1B N2B C15B -142.0(4) . .
O2B Sm1B N2B C15B 176.1(4) . .
O1WB Sm1B N2B C15B 66.1(4) . .
N1B Sm1B N2B C15B -13.1(4) . .
Sm2B Sm1B N2B C15B 172.6(4) . .
Sm1B Sm1B N2B C15B 128.3(12) 2_756 .
O3B Sm2B N3B C28B -144.8(4) 2_756 .
O3B Sm2B N3B C28B 121.8(5) . .
O7E Sm2B N3B C28B 70.3(5) . .
O7E Sm2B N3B C28B -92.9(6) 2_756 .
O2B Sm2B N3B C28B 173.0(5) . .
O2B Sm2B N3B C28B -3.0(6) 2_756 .
O7B Sm2B N3B C28B 55.7(5) . .
O7B Sm2B N3B C28B -101.1(6) 2_756 .
N3B Sm2B N3B C28B -14.8(4) 2_756 .
Sm1B Sm2B N3B C28B 113.6(14) 2_756 .
Sm1B Sm2B N3B C28B 170.0(4) . .
O3B Sm2B N3B C27B 86.7(4) 2_756 .
O3B Sm2B N3B C27B -6.7(5) . .
O7E Sm2B N3B C27B -58.2(4) . .
O7E Sm2B N3B C27B 138.6(5) 2_756 .
O2B Sm2B N3B C27B 44.5(4) . .
O2B Sm2B N3B C27B -131.5(4) 2_756 .
O7B Sm2B N3B C27B -72.8(4) . .
O7B Sm2B N3B C27B 130.4(5) 2_756 .
N3B Sm2B N3B C27B -143.3(5) 2_756 .
Sm1B Sm2B N3B C27B -14.9(16) 2_756 .
Sm1B Sm2B N3B C27B 41.5(4) . .
Sm1B O1B C1B C2B -31.9(4) . .
Sm1B O1B C1B C2B 148.1(4) 2_756 .
Sm1B O1B C1B C2B 148.1(4) . 2_756
Sm1B O1B C1B C2B -31.9(4) 2_756 2_756
O1B C1B C2B C3B 177.8(6) . .
C2B C1B C2B C3B -2.2(6) 2_756 .
O1B C1B C2B C9B 2.3(10) . .
C2B C1B C2B C9B -177.7(10) 2_756 .
C1B C2B C3B C4B 4.8(14) . .
C9B C2B C3B C4B -179.7(8) . .
C2B C3B C4B C3B -2.5(7) . 2_756
C2B C3B C4B C5B 177.5(7) . .
C3B C4B C5B C7B 96.1(11) . .
C3B C4B C5B C7B -83.9(11) 2_756 .
C3B C4B C5B C7B -83.9(11) . 2_756
C3B C4B C5B C7B 96.1(11) 2_756 2_756
C3B C4B C5B C6B 44.8(11) . 2_756
C3B C4B C5B C6B -135.2(11) 2_756 2_756
C3B C4B C5B C6B -135.2(11) . .
C3B C4B C5B C6B 44.8(11) 2_756 .
C3B C4B C5B C8B 160.1(10) . 2_756
C3B C4B C5B C8B -19.9(10) 2_756 2_756
C3B C4B C5B C8B -19.9(10) . .
C3B C4B C5B C8B 160.1(10) 2_756 .
C3B C2B C9B N1B -111.0(10) . .
C1B C2B C9B N1B 64.3(10) . .
C10B N1B C9B C2B 148.4(6) . .
Sm1B N1B C9B C2B -86.5(7) . .
C9B N1B C10B C15B 166.0(6) . .
Sm1B N1B C10B C15B 46.3(7) . .
C9B N1B C10B C11B -72.5(8) . .
Sm1B N1B C10B C11B 167.8(4) . .
N1B C10B C11B C12B -176.5(6) . .
C15B C10B C11B C12B -56.2(8) . .
C10B C11B C12B C13B 56.2(8) . .
C11B C12B C13B C14B -56.4(8) . .
C12B C13B C14B C15B 58.2(7) . .
C16B N2B C15B C10B 165.5(5) . .
Sm1B N2B C15B C10B 41.7(6) . .
C16B N2B C15B C14B -71.7(7) . .
Sm1B N2B C15B C14B 164.6(4) . .
N1B C10B C15B N2B -56.5(7) . .
C11B C10B C15B N2B -179.0(6) . .
N1B C10B C15B C14B 179.7(6) . .
C11B C10B C15B C14B 57.2(8) . .
C13B C14B C15B N2B 179.6(5) . .
C13B C14B C15B C10B -58.9(7) . .
C15B N2B C16B C17B 142.6(5) . .
Sm1B N2B C16B C17B -87.8(5) . .
N2B C16B C17B C22B 60.9(7) . .
N2B C16B C17B C18B -115.0(6) . .
C22B C17B C18B C19B 2.4(11) . .
C16B C17B C18B C19B 178.4(7) . .
C17B C18B C19B C20B -2.6(12) . .
C17B C18B C19B C23B 177.2(7) . .
C18B C19B C20B C21B 1.0(13) . .
C23B C19B C20B C21B -178.8(8) . .
C19B C20B C21B C22B 0.9(13) . .
C19B C20B C21B C27B 177.5(8) . .
Sm1B O2B C22B C17B -28.0(8) . .
Sm2B O2B C22B C17B 147.1(5) . .
Sm1B O2B C22B C21B 152.0(5) . .
Sm2B O2B C22B C21B -32.9(8) . .
C18B C17B C22B O2B 179.7(6) . .
C16B C17B C22B O2B 3.7(9) . .
C18B C17B C22B C21B -0.4(9) . .
C16B C17B C22B C21B -176.3(6) . .
C20B C21B C22B O2B 178.8(7) . .
C27B C21B C22B O2B 2.3(10) . .
C20B C21B C22B C17B -1.1(10) . .
C27B C21B C22B C17B -177.7(6) . .
C18B C19B C23B C24B -67.2(10) . .
C20B C19B C23B C24B 112.6(9) . .
C18B C19B C23B C25B 172.0(8) . .
C20B C19B C23B C25B -8.2(11) . .
C18B C19B C23B C24E 6.6(18) . .
C20B C19B C23B C24E -173.6(16) . .
C18B C19B C23B C26E 133.3(15) . .
C20B C19B C23B C26E -46.9(17) . .
C18B C19B C23B C26B 50.1(10) . .
C20B C19B C23B C26B -130.1(9) . .
C18B C19B C23B C25E -110.1(16) . .
C20B C19B C23B C25E 69.7(16) . .
C28B N3B C27B C21B 144.8(6) . .
Sm2B N3B C27B C21B -85.3(5) . .
C22B C21B C27B N3B 63.4(9) . .
C20B C21B C27B N3B -113.2(8) . .
C27B N3B C28B C29B -67.6(8) . .
Sm2B N3B C28B C29B 167.1(5) . .
C27B N3B C28B C28B 166.2(6) . 2_756
Sm2B N3B C28B C28B 41.0(8) . 2_756
N3B C28B C29B C30B -177.4(7) . .
C28B C28B C29B C30B -52.4(10) 2_756 .
C28B C29B C30B C30B 54.5(13) . 2_756
O5B N4B O4B Sm1B 42(2) . .
O6B N4B O4B Sm1B -149.1(12) . .
O4E Sm1B O4B N4B 64(6) . .
O3B Sm1B O4B N4B 75.4(15) 2_756 .
O1B Sm1B O4B N4B 153.2(14) . .
O3B Sm1B O4B N4B 81.9(15) . .
O2B Sm1B O4B N4B 7.4(15) . .
O1WB Sm1B O4B N4B -115.0(14) . .
N2B Sm1B O4B N4B -66.0(14) . .
N1B Sm1B O4B N4B -135.2(15) . .
Sm2B Sm1B O4B N4B 48.5(15) . .
Sm1B Sm1B O4B N4B 110.8(14) 2_756 .
O9B N5B O7B Sm2B 161.1(7) . .
O8B N5B O7B Sm2B -25.5(16) . .
O3B Sm2B O7B N5B -52.6(12) 2_756 .
O3B Sm2B O7B N5B -30.9(10) . .
O7E Sm2B O7B N5B 30.3(15) . .
O7E Sm2B O7B N5B 162.7(8) 2_756 .
O2B Sm2B O7B N5B 39.3(11) . .
O2B Sm2B O7B N5B -106.6(10) 2_756 .
O7B Sm2B O7B N5B 140.5(11) 2_756 .
N3B Sm2B O7B N5B 176.2(11) 2_756 .
N3B Sm2B O7B N5B 107.0(10) . .
Sm1B Sm2B O7B N5B -68.3(10) 2_756 .
Sm1B Sm2B O7B N5B -7.3(11) . .
O8E N5E O7E Sm2B 44.8(17) . .
O3B Sm2B O7E N5E 86.2(11) 2_756 .
O3B Sm2B O7E N5E 90.1(12) . .
O7E Sm2B O7E N5E -91.6(11) 2_756 .
O2B Sm2B O7E N5E 162.3(11) . .
O2B Sm2B O7E N5E 16.3(12) 2_756 .
O7B Sm2B O7E N5E -26.1(14) . .
O7B Sm2B O7E N5E -113.0(13) 2_756 .
N3B Sm2B O7E N5E -57.9(11) 2_756 .
N3B Sm2B O7E N5E -125.9(12) . .
Sm1B Sm2B O7E N5E 57.9(12) 2_756 .
Sm1B Sm2B O7E N5E 119.6(11) . .
